data_7046721
loop_
_publ_author_name
'Beament, James'
'Kociok-K\"ohn, Gabriele'
'Jones, Matthew D.'
'Buchard, Antoine'

_publ_section_title
;
 Bipyrrolidine salan alkoxide complexes of lanthanides: synthesis,
 characterisation, activity in the polymerisation of lactide and
 mechanistic investigation by DOSY NMR.
;
_journal_issue 27
_journal_name_full 'Dalton transactions (Cambridge, England : 2003)'
_journal_page_first 9164
_journal_page_last 9172
_journal_paper_doi 10.1039/c8dt02108b
_journal_volume 47
_journal_year 2018
_chemical_formula_sum 'C185 H286 N8 O12 Yb4'
_chemical_formula_weight 3506.36
_space_group_crystal_system triclinic
_space_group_IT_number 2
_space_group_name_Hall '-P 1'
_space_group_name_H-M_alt 'P -1'
_symmetry_space_group_name_Hall '-P 1'
_symmetry_space_group_name_H-M 'P -1'
_atom_sites_solution_hydrogens geom
_audit_creation_method SHELXL-2014/7
_audit_update_record
;
2018-05-18 deposited with the CCDC.
2018-06-19 downloaded from the CCDC.
;
_cell_angle_alpha 65.578(7)
_cell_angle_beta 77.839(7)
_cell_angle_gamma 88.124(6)
_cell_formula_units_Z 1
_cell_length_a 11.4225(10)
_cell_length_b 20.2868(12)
_cell_length_c 21.5670(17)
_cell_measurement_reflns_used 2521
_cell_measurement_temperature 150(2)
_cell_measurement_theta_max 44.6540
_cell_measurement_theta_min 4.1340
_cell_volume 4440.1(7)
_computing_cell_refinement 'CrysAlisPro 1.171.38.41 (Rigaku OD, 2015)'
_computing_data_collection 'CrysAlisPro 1.171.38.41 (Rigaku OD, 2015)'
_computing_data_reduction 'CrysAlisPro 1.171.38.41 (Rigaku OD, 2015)'
_computing_molecular_graphics 'ORTEP3 for Windows - Farrugia, L. J. J. Appl. Crystallogr. 1997, 30, 565'
_computing_publication_material
;
 'WinGX publication routines, Farrugia, 
 L. J., J. Appl. Crystallogr., 1999, 32, 837-838
;
_computing_structure_refinement
;
 SHELXL-2014/8 (Sheldrick, 2014)
 Sheldrick GM (2008) Acta Crystallogr A64:112-122 and 
 C. B. H\"ubschle, G. M. Sheldrick and B. Dittrich
 ShelXle: a Qt graphical user interface for SHELXL
 J. Appl. Cryst., 44, (2011) 1281-1284.
;
_computing_structure_solution
; 
 SHELXT
 Sheldrick, G. M. (2008). Acta Cryst. A64, 112-122.
;
_diffrn_ambient_environment N~2~
_diffrn_ambient_temperature 150.01(10)
_diffrn_detector 'CCD plate'
_diffrn_detector_area_resol_mean 8.1150
_diffrn_detector_type EosS2
_diffrn_measured_fraction_theta_full 0.999
_diffrn_measured_fraction_theta_max 0.996
_diffrn_measurement_device 'four-circle diffractometer'
_diffrn_measurement_device_type 'SuperNova, Dual, Cu at zero, EosS2'
_diffrn_measurement_method '\w scans'
_diffrn_radiation_monochromator mirror
_diffrn_radiation_probe x-ray
_diffrn_radiation_type 'Cu K\a'
_diffrn_radiation_wavelength 1.54184
_diffrn_reflns_av_R_equivalents 0.0270
_diffrn_reflns_av_unetI/netI 0.0385
_diffrn_reflns_Laue_measured_fraction_full 0.999
_diffrn_reflns_Laue_measured_fraction_max 0.996
_diffrn_reflns_limit_h_max 11
_diffrn_reflns_limit_h_min -13
_diffrn_reflns_limit_k_max 24
_diffrn_reflns_limit_k_min -24
_diffrn_reflns_limit_l_max 20
_diffrn_reflns_limit_l_min -26
_diffrn_reflns_number 35041
_diffrn_reflns_point_group_measured_fraction_full 0.999
_diffrn_reflns_point_group_measured_fraction_max 0.996
_diffrn_reflns_theta_full 67.684
_diffrn_reflns_theta_max 70.137
_diffrn_reflns_theta_min 2.541
_diffrn_source 'micro-focus sealed X-ray tube'
_diffrn_source_type 'SuperNova (Cu) X-ray Source'
_exptl_absorpt_coefficient_mu 4.186
_exptl_absorpt_correction_T_max 1.00000
_exptl_absorpt_correction_T_min 0.89428
_exptl_absorpt_correction_type multi-scan
_exptl_absorpt_process_details
;
CrysAlisPro 1.171.38.43 (Rigaku Oxford Diffraction, 2015)
Empirical absorption correction using spherical harmonics,
 implemented in SCALE3 ABSPACK scaling algorithm.
;
_exptl_crystal_colour colourless
_exptl_crystal_density_diffrn 1.311
_exptl_crystal_description cube
_exptl_crystal_F_000 1828
_exptl_crystal_size_max 0.025
_exptl_crystal_size_mid 0.025
_exptl_crystal_size_min 0.025
_refine_diff_density_max 0.852
_refine_diff_density_min -0.952
_refine_diff_density_rms 0.066
_refine_ls_extinction_method none
_refine_ls_goodness_of_fit_ref 1.029
_refine_ls_hydrogen_treatment constr
_refine_ls_matrix_type full
_refine_ls_number_parameters 1146
_refine_ls_number_reflns 16785
_refine_ls_number_restraints 135
_refine_ls_restrained_S_all 1.050
_refine_ls_R_factor_all 0.0349
_refine_ls_R_factor_gt 0.0268
_refine_ls_shift/su_max 0.001
_refine_ls_shift/su_mean 0.000
_refine_ls_structure_factor_coef Fsqd
_refine_ls_weighting_details 'w=1/[\s^2^(Fo^2^)+(0.0281P)^2^+1.0356P] where P=(Fo^2^+2Fc^2^)/3'
_refine_ls_weighting_scheme calc
_refine_ls_wR_factor_gt 0.0622
_refine_ls_wR_factor_ref 0.0658
_reflns_Friedel_coverage 0.000
_reflns_number_gt 14261
_reflns_number_total 16785
_reflns_threshold_expression 'I > 2\s(I)'
_cod_data_source_file c8dt02108b2.cif
_cod_data_source_block YbtBuOHOiPr
_cod_depositor_comments 'Adding full bibliography for 7046715--7046721.cif.'
_cod_original_cell_volume 4440.1(6)
_cod_database_code 7046721
_shelx_shelxl_version_number 2014/7
_shelx_space_group_comment
;
The symmetry employed for this shelxl refinement is uniquely defined
by the following loop, which should always be used as a source of
symmetry information in preference to the above space-group names.
They are only intended as comments.
;
_shelx_estimated_absorpt_t_min 0.903
_shelx_estimated_absorpt_t_max 0.903
_oxdiff_exptl_absorpt_empirical_full_min 0.894
_oxdiff_exptl_absorpt_empirical_full_max 1.184
_oxdiff_exptl_absorpt_empirical_details
;
Empirical correction (ABSPACK) includes:
- Absorption correction using spherical harmonics
- Frame scaling
;

loop_
_space_group_symop_operation_xyz
'x, y, z'
'-x, -y, -z'

loop_
_atom_site_label
_atom_site_type_symbol
_atom_site_fract_x
_atom_site_fract_y
_atom_site_fract_z
_atom_site_U_iso_or_equiv
_atom_site_adp_type
_atom_site_occupancy
_atom_site_site_symmetry_order
_atom_site_calc_flag
_atom_site_refinement_flags_posn
_atom_site_refinement_flags_adp
_atom_site_refinement_flags_occupancy
_atom_site_disorder_assembly
_atom_site_disorder_group
Yb1 Yb 0.72437(2) 0.39245(2) 0.27170(2) 0.01892(4) Uani 1 1 d . . . . .
O1 O 0.72146(18) 0.62565(10) 0.27241(9) 0.0283(4) Uani 1 1 d . . . . .
N1 N 0.9430(2) 0.65636(12) 0.16607(11) 0.0239(5) Uani 1 1 d . . . . .
C1 C 0.7685(3) 0.67529(15) 0.28725(14) 0.0275(6) Uani 1 1 d . . . . .
O2 O 0.62677(17) 0.66590(10) 0.13856(9) 0.0267(4) Uani 1 1 d . . . . .
N2 N 0.84118(19) 0.61529(11) 0.07223(11) 0.0202(4) Uani 1 1 d . . . . .
C2 C 0.7345(3) 0.67716(16) 0.35320(15) 0.0325(7) Uani 1 1 d . . . . .
Yb2 Yb 0.73938(2) 0.58845(2) 0.19408(2) 0.01891(4) Uani 1 1 d . . . . .
O3 O 0.61738(16) 0.49046(9) 0.23798(9) 0.0231(4) Uani 1 1 d . . . . .
N3 N 0.88925(19) 0.30911(12) 0.26023(11) 0.0220(5) Uani 1 1 d . . . . .
C3 C 0.7928(3) 0.72965(17) 0.36471(16) 0.0388(8) Uani 1 1 d . . . . .
H3 H 0.7703 0.7310 0.4091 0.047 Uiso 1 1 calc R U . . .
O4 O 0.84749(16) 0.49039(9) 0.22641(9) 0.0239(4) Uani 1 1 d . . . . .
H4 H 0.9321 0.4909 0.2215 0.029 Uiso 1 1 calc R U . . .
N4 N 0.8289(2) 0.35846(13) 0.37259(12) 0.0277(5) Uani 1 1 d . . . . .
C4 C 0.8821(3) 0.77991(17) 0.31431(17) 0.0393(8) Uani 1 1 d . . . . .
O5 O 0.68410(16) 0.35935(9) 0.19723(9) 0.0221(4) Uani 1 1 d . . . . .
C5 C 0.9118(3) 0.77775(16) 0.24947(15) 0.0335(7) Uani 1 1 d . . . . .
H5 H 0.9715 0.8117 0.2138 0.040 Uiso 1 1 calc R U . . .
O6 O 0.59044(17) 0.32544(10) 0.35611(9) 0.0276(4) Uani 1 1 d . . . . .
C6 C 0.8561(3) 0.72707(15) 0.23527(14) 0.0272(6) Uani 1 1 d . . . . .
C7 C 0.6341(3) 0.62435(17) 0.41010(15) 0.0400(8) Uani 1 1 d . . . . .
C8 C 0.6658(4) 0.54535(18) 0.42551(17) 0.0566(11) Uani 1 1 d . . . . .
H8A H 0.6682 0.5363 0.3840 0.085 Uiso 1 1 calc R U . . .
H8B H 0.6049 0.5121 0.4644 0.085 Uiso 1 1 calc R U . . .
H8C H 0.7445 0.5375 0.4379 0.085 Uiso 1 1 calc R U . . .
C9 C 0.5160(3) 0.6390(2) 0.38534(17) 0.0493(9) Uani 1 1 d . . . . .
H9A H 0.4950 0.6886 0.3774 0.074 Uiso 1 1 calc R U . . .
H9B H 0.4523 0.6046 0.4210 0.074 Uiso 1 1 calc R U . . .
H9C H 0.5251 0.6330 0.3418 0.074 Uiso 1 1 calc R U . . .
C10 C 0.6158(4) 0.6333(2) 0.47879(17) 0.0525(10) Uani 1 1 d . . . . .
H10A H 0.6907 0.6248 0.4955 0.079 Uiso 1 1 calc R U . . .
H10B H 0.5523 0.5982 0.5138 0.079 Uiso 1 1 calc R U . . .
H10C H 0.5926 0.6826 0.4709 0.079 Uiso 1 1 calc R U . . .
C11 C 0.9573(11) 0.8355(9) 0.3273(8) 0.059(4) Uani 0.717(8) 1 d . . P A 1
C12 C 1.0828(9) 0.8176(7) 0.3237(7) 0.161(6) Uani 0.717(8) 1 d . U P A 1
H12A H 1.1172 0.8179 0.2779 0.241 Uiso 0.717(8) 1 calc R U P A 1
H12B H 1.1278 0.8535 0.3304 0.241 Uiso 0.717(8) 1 calc R U P A 1
H12C H 1.0877 0.7693 0.3603 0.241 Uiso 0.717(8) 1 calc R U P A 1
C13 C 0.8992(8) 0.8358(4) 0.3982(3) 0.075(3) Uani 0.717(8) 1 d . . P A 1
H13A H 0.8153 0.8479 0.3990 0.113 Uiso 0.717(8) 1 calc R U P A 1
H13B H 0.9026 0.7876 0.4354 0.113 Uiso 0.717(8) 1 calc R U P A 1
H13C H 0.9426 0.8719 0.4055 0.113 Uiso 0.717(8) 1 calc R U P A 1
C14 C 0.9457(11) 0.9119(4) 0.2706(4) 0.104(4) Uani 0.717(8) 1 d . . P A 1
H14A H 0.8608 0.9225 0.2742 0.156 Uiso 0.717(8) 1 calc R U P A 1
H14B H 0.9895 0.9482 0.2774 0.156 Uiso 0.717(8) 1 calc R U P A 1
H14C H 0.9793 0.9132 0.2244 0.156 Uiso 0.717(8) 1 calc R U P A 1
C11A C 0.921(2) 0.8364(19) 0.3317(16) 0.031(5) Uani 0.283(8) 1 d . . P A 2
C12A C 0.988(2) 0.7975(9) 0.3956(8) 0.075(7) Uani 0.283(8) 1 d . . P A 2
H12D H 1.0161 0.8341 0.4088 0.112 Uiso 0.283(8) 1 calc R U P A 2
H12E H 0.9322 0.7618 0.4356 0.112 Uiso 0.283(8) 1 calc R U P A 2
H12F H 1.0572 0.7731 0.3812 0.112 Uiso 0.283(8) 1 calc R U P A 2
C13A C 0.8289(15) 0.8838(7) 0.3504(8) 0.064(5) Uani 0.283(8) 1 d . . P A 2
H13D H 0.8681 0.9191 0.3608 0.096 Uiso 0.283(8) 1 calc R U P A 2
H13E H 0.7903 0.9094 0.3111 0.096 Uiso 0.283(8) 1 calc R U P A 2
H13F H 0.7682 0.8535 0.3915 0.096 Uiso 0.283(8) 1 calc R U P A 2
C14A C 1.0282(16) 0.8858(8) 0.2734(7) 0.046(4) Uani 0.283(8) 1 d . . P A 2
H14D H 1.0529 0.9233 0.2863 0.070 Uiso 0.283(8) 1 calc R U P A 2
H14E H 1.0959 0.8561 0.2684 0.070 Uiso 0.283(8) 1 calc R U P A 2
H14F H 1.0023 0.9087 0.2290 0.070 Uiso 0.283(8) 1 calc R U P A 2
C15 C 0.8934(3) 0.72644(14) 0.16397(14) 0.0258(6) Uani 1 1 d . . . . .
H15A H 0.8231 0.7355 0.1421 0.031 Uiso 1 1 calc R U . . .
H15B H 0.9549 0.7665 0.1343 0.031 Uiso 1 1 calc R U . . .
C16 C 1.0283(3) 0.63259(17) 0.21411(16) 0.0347(7) Uani 1 1 d . . . . .
H16A H 0.9850 0.6025 0.2624 0.042 Uiso 1 1 calc R U . . .
H16B H 1.0689 0.6752 0.2137 0.042 Uiso 1 1 calc R U . . .
C17 C 1.1194(3) 0.58876(18) 0.18745(17) 0.0401(8) Uani 1 1 d . . . . .
H17A H 1.2018 0.6037 0.1861 0.048 Uiso 1 1 calc R U . . .
H17B H 1.1040 0.5364 0.2181 0.048 Uiso 1 1 calc R U . . .
C18 C 1.1043(3) 0.6042(2) 0.11460(19) 0.0471(9) Uani 1 1 d . . . . .
H18A H 1.0704 0.5605 0.1135 0.057 Uiso 1 1 calc R U . . .
H18B H 1.1823 0.6196 0.0808 0.057 Uiso 1 1 calc R U . . .
C19 C 1.0174(3) 0.66558(16) 0.09734(14) 0.0291(6) Uani 1 1 d . . . . .
H19 H 1.0668 0.7122 0.0784 0.035 Uiso 1 1 calc R U . . .
C20 C 0.9411(2) 0.67266(15) 0.04437(13) 0.0240(6) Uani 1 1 d . . . . .
H20 H 0.9059 0.7212 0.0298 0.029 Uiso 1 1 calc R U . . .
C21 C 1.0145(3) 0.66593(16) -0.02119(15) 0.0320(7) Uani 1 1 d . . . . .
H21A H 1.1004 0.6796 -0.0286 0.038 Uiso 1 1 calc R U . . .
H21B H 0.9846 0.6975 -0.0631 0.038 Uiso 1 1 calc R U . . .
C22 C 0.9967(3) 0.58516(16) -0.00638(15) 0.0328(7) Uani 1 1 d . . . . .
H22A H 0.9725 0.5804 -0.0459 0.039 Uiso 1 1 calc R U . . .
H22B H 1.0717 0.5602 0.0012 0.039 Uiso 1 1 calc R U . . .
C23 C 0.8966(3) 0.55280(15) 0.06007(14) 0.0272(6) Uani 1 1 d . . . . .
H23A H 0.8359 0.5238 0.0537 0.033 Uiso 1 1 calc R U . . .
H23B H 0.9304 0.5210 0.1003 0.033 Uiso 1 1 calc R U . . .
C24 C 0.7484(2) 0.63946(14) 0.02764(13) 0.0242(6) Uani 1 1 d . . . . .
H24A H 0.7845 0.6407 -0.0188 0.029 Uiso 1 1 calc R U . . .
H24B H 0.6803 0.6025 0.0491 0.029 Uiso 1 1 calc R U . . .
C25 C 0.7002(2) 0.71179(14) 0.01753(14) 0.0242(6) Uani 1 1 d . . . . .
C26 C 0.7144(3) 0.76775(15) -0.04865(15) 0.0296(6) Uani 1 1 d . . . . .
H26 H 0.7619 0.7613 -0.0873 0.036 Uiso 1 1 calc R U . . .
C27 C 0.6609(3) 0.83295(15) -0.05963(15) 0.0316(7) Uani 1 1 d . . . . .
C28 C 0.5910(3) 0.83933(15) -0.00181(16) 0.0324(7) Uani 1 1 d . . . . .
H28 H 0.5521 0.8832 -0.0087 0.039 Uiso 1 1 calc R U . . .
C29 C 0.5741(3) 0.78527(15) 0.06613(16) 0.0295(6) Uani 1 1 d . . . . .
C30 C 0.6330(2) 0.72030(14) 0.07599(14) 0.0256(6) Uani 1 1 d . . . . .
C31 C 0.6776(3) 0.89308(16) -0.13431(16) 0.0383(8) Uani 1 1 d . . . . .
C32 C 0.8096(3) 0.9141(2) -0.16572(19) 0.0562(11) Uani 1 1 d . . . . .
H32A H 0.8191 0.9547 -0.2118 0.084 Uiso 1 1 calc R U . . .
H32B H 0.8502 0.8726 -0.1705 0.084 Uiso 1 1 calc R U . . .
H32C H 0.8449 0.9287 -0.1353 0.084 Uiso 1 1 calc R U . . .
C33 C 0.6239(3) 0.86558(19) -0.17925(17) 0.0476(9) Uani 1 1 d . . . . .
H33A H 0.5388 0.8510 -0.1583 0.071 Uiso 1 1 calc R U . . .
H33B H 0.6665 0.8238 -0.1820 0.071 Uiso 1 1 calc R U . . .
H33C H 0.6321 0.9043 -0.2263 0.071 Uiso 1 1 calc R U . . .
C34 C 0.6160(4) 0.96161(18) -0.13543(19) 0.0539(10) Uani 1 1 d . . . . .
H34A H 0.5294 0.9503 -0.1176 0.081 Uiso 1 1 calc R U . . .
H34B H 0.6311 0.9991 -0.1834 0.081 Uiso 1 1 calc R U . . .
H34C H 0.6479 0.9793 -0.1060 0.081 Uiso 1 1 calc R U . . .
C35 C 0.4922(3) 0.79500(17) 0.12770(17) 0.0396(8) Uani 1 1 d . . . . .
C36 C 0.4360(4) 0.8693(2) 0.1051(2) 0.0551(10) Uani 1 1 d . . . . .
H36A H 0.4999 0.9081 0.0832 0.083 Uiso 1 1 calc R U . . .
H36B H 0.3859 0.8734 0.1461 0.083 Uiso 1 1 calc R U . . .
H36C H 0.3866 0.8737 0.0717 0.083 Uiso 1 1 calc R U . . .
C37 C 0.5642(4) 0.7898(2) 0.18233(19) 0.0526(10) Uani 1 1 d . . . . .
H37A H 0.5959 0.7416 0.2006 0.079 Uiso 1 1 calc R U . . .
H37B H 0.5116 0.7976 0.2206 0.079 Uiso 1 1 calc R U . . .
H37C H 0.6308 0.8268 0.1605 0.079 Uiso 1 1 calc R U . . .
C38 C 0.3887(3) 0.7361(2) 0.1609(2) 0.0549(10) Uani 1 1 d . . . . .
H38A H 0.3422 0.7406 0.1261 0.082 Uiso 1 1 calc R U . . .
H38B H 0.3364 0.7420 0.2003 0.082 Uiso 1 1 calc R U . . .
H38C H 0.4214 0.6881 0.1773 0.082 Uiso 1 1 calc R U . . .
C39 C 0.4906(2) 0.47762(16) 0.24818(15) 0.0304(6) Uani 1 1 d . . . . .
H39 H 0.4739 0.4245 0.2631 0.036 Uiso 1 1 calc R U . . .
C40 C 0.4261(3) 0.4970(2) 0.3063(2) 0.0552(10) Uani 1 1 d . . . . .
H40A H 0.4524 0.4670 0.3494 0.083 Uiso 1 1 calc R U . . .
H40B H 0.3394 0.4884 0.3134 0.083 Uiso 1 1 calc R U . . .
H40C H 0.4447 0.5483 0.2940 0.083 Uiso 1 1 calc R U . . .
C41 C 0.4484(3) 0.51801(17) 0.18093(17) 0.0358(7) Uani 1 1 d . . . . .
H41A H 0.4603 0.5704 0.1664 0.054 Uiso 1 1 calc R U . . .
H41B H 0.3630 0.5052 0.1884 0.054 Uiso 1 1 calc R U . . .
H41C H 0.4946 0.5046 0.1446 0.054 Uiso 1 1 calc R U . . .
C42 C 0.7021(2) 0.30618(14) 0.17589(13) 0.0207(5) Uani 1 1 d . . . . .
C43 C 0.7692(2) 0.24775(14) 0.21008(14) 0.0237(6) Uani 1 1 d . . . . .
C44 C 0.7932(2) 0.19229(15) 0.18827(15) 0.0272(6) Uani 1 1 d . . . . .
H44 H 0.8396 0.1541 0.2119 0.033 Uiso 1 1 calc R U . . .
C45 C 0.7510(2) 0.19111(15) 0.13262(14) 0.0252(6) Uani 1 1 d . . . . .
C46 C 0.6816(2) 0.24794(14) 0.10062(14) 0.0238(6) Uani 1 1 d . . . . .
H46 H 0.6502 0.2474 0.0634 0.029 Uiso 1 1 calc R U . . .
C47 C 0.6555(2) 0.30529(14) 0.11977(13) 0.0210(5) Uani 1 1 d . . . . .
C48 C 0.7810(3) 0.12995(16) 0.10848(16) 0.0317(7) Uani 1 1 d . . . . .
C49 C 0.9174(3) 0.1279(2) 0.0886(2) 0.0527(10) Uani 1 1 d . . . . .
H49A H 0.9517 0.1194 0.1290 0.079 Uiso 1 1 calc R U . . .
H49B H 0.9509 0.1743 0.0504 0.079 Uiso 1 1 calc R U . . .
H49C H 0.9370 0.0887 0.0735 0.079 Uiso 1 1 calc R U . . .
C50 C 0.7318(3) 0.14075(18) 0.04420(17) 0.0415(8) Uani 1 1 d . . . . .
H50A H 0.7553 0.1012 0.0301 0.062 Uiso 1 1 calc R U . . .
H50B H 0.7646 0.1872 0.0059 0.062 Uiso 1 1 calc R U . . .
H50C H 0.6441 0.1407 0.0556 0.062 Uiso 1 1 calc R U . . .
C51 C 0.7281(4) 0.05753(17) 0.16723(19) 0.0470(9) Uani 1 1 d . . . . .
H51A H 0.7645 0.0474 0.2073 0.070 Uiso 1 1 calc R U . . .
H51B H 0.7447 0.0189 0.1511 0.070 Uiso 1 1 calc R U . . .
H51C H 0.6412 0.0597 0.1811 0.070 Uiso 1 1 calc R U . . .
C52 C 0.5754(2) 0.36446(15) 0.08323(14) 0.0241(6) Uani 1 1 d . . . . .
C53 C 0.5424(3) 0.35580(17) 0.02101(16) 0.0358(7) Uani 1 1 d . . . . .
H53A H 0.6158 0.3585 -0.0132 0.054 Uiso 1 1 calc R U . . .
H53B H 0.4914 0.3947 -0.0008 0.054 Uiso 1 1 calc R U . . .
H53C H 0.4989 0.3087 0.0376 0.054 Uiso 1 1 calc R U . . .
C54 C 0.4581(2) 0.36026(16) 0.13545(16) 0.0324(7) Uani 1 1 d . . . . .
H54A H 0.4151 0.3131 0.1516 0.049 Uiso 1 1 calc R U . . .
H54B H 0.4078 0.3991 0.1127 0.049 Uiso 1 1 calc R U . . .
H54C H 0.4766 0.3659 0.1754 0.049 Uiso 1 1 calc R U . . .
C55 C 0.6405(3) 0.43992(15) 0.05403(15) 0.0284(6) Uani 1 1 d . . . . .
H55A H 0.6632 0.4476 0.0920 0.043 Uiso 1 1 calc R U . . .
H55B H 0.5871 0.4773 0.0326 0.043 Uiso 1 1 calc R U . . .
H55C H 0.7128 0.4429 0.0189 0.043 Uiso 1 1 calc R U . . .
C56 C 0.8127(3) 0.24381(14) 0.27296(14) 0.0264(6) Uani 1 1 d . . . . .
H56A H 0.7421 0.2376 0.3109 0.032 Uiso 1 1 calc R U . . .
H56B H 0.8594 0.2003 0.2892 0.032 Uiso 1 1 calc R U . . .
C57 C 0.9769(3) 0.33280(17) 0.19281(14) 0.0307(6) Uani 1 1 d . . . . .
H57A H 0.9394 0.3634 0.1538 0.037 Uiso 1 1 calc R U . . .
H57B H 1.0088 0.2905 0.1846 0.037 Uiso 1 1 calc R U . . .
C58 C 1.0745(3) 0.37527(19) 0.19933(16) 0.0403(8) Uani 1 1 d . . . . .
H58A H 1.0538 0.4262 0.1877 0.048 Uiso 1 1 calc R U . . .
H58B H 1.1513 0.3748 0.1681 0.048 Uiso 1 1 calc R U . . .
C59 C 1.0828(3) 0.3371(2) 0.27482(17) 0.0499(10) Uani 1 1 d . . . . .
H59A H 1.0919 0.3728 0.2941 0.060 Uiso 1 1 calc R U . . .
H59B H 1.1525 0.3064 0.2795 0.060 Uiso 1 1 calc R U . . .
C60 C 0.9645(3) 0.28988(18) 0.31355(14) 0.0313(7) Uani 1 1 d . . . . .
H60 H 0.9852 0.2385 0.3247 0.038 Uiso 1 1 calc R U . . .
C61 C 0.8931(3) 0.29097(16) 0.38209(14) 0.0285(6) Uani 1 1 d . . . . .
H61 H 0.8327 0.2487 0.4053 0.034 Uiso 1 1 calc R U . . .
C62 C 0.9754(3) 0.28468(18) 0.43261(16) 0.0384(8) Uani 1 1 d . . . . .
H62A H 0.9344 0.2549 0.4815 0.046 Uiso 1 1 calc R U . . .
H62B H 1.0507 0.2624 0.4214 0.046 Uiso 1 1 calc R U . . .
C63 C 1.0011(3) 0.3628(2) 0.42160(17) 0.0450(9) Uani 1 1 d . . . . .
H63A H 1.0871 0.3780 0.4008 0.054 Uiso 1 1 calc R U . . .
H63B H 0.9797 0.3676 0.4664 0.054 Uiso 1 1 calc R U . . .
C64 C 0.9222(3) 0.40934(18) 0.37140(17) 0.0420(8) Uani 1 1 d . . . . .
H64A H 0.8838 0.4460 0.3869 0.050 Uiso 1 1 calc R U . . .
H64B H 0.9714 0.4348 0.3236 0.050 Uiso 1 1 calc R U . . .
C65 C 0.7314(3) 0.34586(18) 0.43687(15) 0.0354(7) Uani 1 1 d . . . . .
H65A H 0.7701 0.3433 0.4747 0.043 Uiso 1 1 calc R U . . .
H65B H 0.6817 0.3884 0.4262 0.043 Uiso 1 1 calc R U . . .
C66 C 0.6502(3) 0.27906(18) 0.46335(15) 0.0320(7) Uani 1 1 d . . . . .
C67 C 0.641(2) 0.2148(10) 0.5290(12) 0.028(3) Uani 0.445(7) 1 d . . P B 1
H67 H 0.6933 0.2142 0.5580 0.034 Uiso 0.445(7) 1 calc R U P B 1
C68 C 0.5618(14) 0.1545(7) 0.5527(8) 0.027(3) Uani 0.445(7) 1 d . . P B 1
C72 C 0.5568(11) 0.0930(6) 0.6256(5) 0.034(2) Uani 0.445(7) 1 d . . P B 1
C73 C 0.6832(8) 0.0638(5) 0.6329(4) 0.054(3) Uani 0.445(7) 1 d . . P B 1
H73A H 0.6775 0.0241 0.6792 0.081 Uiso 0.445(7) 1 calc R U P B 1
H73B H 0.7382 0.1030 0.6272 0.081 Uiso 0.445(7) 1 calc R U P B 1
H73C H 0.7134 0.0460 0.5970 0.081 Uiso 0.445(7) 1 calc R U P B 1
C74 C 0.4728(10) 0.0287(4) 0.6413(4) 0.050(2) Uani 0.445(7) 1 d . . P B 1
H74A H 0.4971 0.0105 0.6052 0.075 Uiso 0.445(7) 1 calc R U P B 1
H74B H 0.3904 0.0440 0.6420 0.075 Uiso 0.445(7) 1 calc R U P B 1
H74C H 0.4768 -0.0099 0.6869 0.075 Uiso 0.445(7) 1 calc R U P B 1
C75 C 0.5134(13) 0.1224(5) 0.6810(5) 0.065(4) Uani 0.445(7) 1 d . . P B 1
H75A H 0.4932 0.0818 0.7272 0.097 Uiso 0.445(7) 1 calc R U P B 1
H75B H 0.4421 0.1497 0.6713 0.097 Uiso 0.445(7) 1 calc R U P B 1
H75C H 0.5771 0.1543 0.6799 0.097 Uiso 0.445(7) 1 calc R U P B 1
C67A C 0.6413(17) 0.2352(8) 0.5319(10) 0.030(3) Uani 0.555(7) 1 d . . P B 2
H67A H 0.6887 0.2452 0.5586 0.036 Uiso 0.555(7) 1 calc R U P B 2
C68A C 0.5619(12) 0.1761(6) 0.5610(6) 0.031(2) Uani 0.555(7) 1 d . . P B 2
C72A C 0.5442(8) 0.1204(6) 0.6379(5) 0.045(2) Uani 0.555(7) 1 d . . P B 2
C73A C 0.4166(8) 0.1229(4) 0.6772(3) 0.058(2) Uani 0.555(7) 1 d . . P B 2
H73D H 0.3584 0.1080 0.6572 0.087 Uiso 0.555(7) 1 calc R U P B 2
H73E H 0.4030 0.1724 0.6729 0.087 Uiso 0.555(7) 1 calc R U P B 2
H73F H 0.4070 0.0899 0.7266 0.087 Uiso 0.555(7) 1 calc R U P B 2
C74A C 0.5652(9) 0.0456(6) 0.6405(4) 0.078(4) Uani 0.555(7) 1 d . . P B 2
H74D H 0.5161 0.0359 0.6126 0.117 Uiso 0.555(7) 1 calc R U P B 2
H74E H 0.5428 0.0095 0.6890 0.117 Uiso 0.555(7) 1 calc R U P B 2
H74F H 0.6501 0.0427 0.6216 0.117 Uiso 0.555(7) 1 calc R U P B 2
C75A C 0.6329(8) 0.1403(5) 0.6735(4) 0.078(3) Uani 0.555(7) 1 d . . P B 2
H75D H 0.6182 0.1065 0.7229 0.117 Uiso 0.555(7) 1 calc R U P B 2
H75E H 0.6215 0.1898 0.6696 0.117 Uiso 0.555(7) 1 calc R U P B 2
H75F H 0.7154 0.1371 0.6506 0.117 Uiso 0.555(7) 1 calc R U P B 2
C69 C 0.4890(3) 0.1613(2) 0.51477(17) 0.0486(10) Uani 1 1 d . . . . .
H69 H 0.4219 0.1271 0.5346 0.058 Uiso 1 1 calc R U . B 1
C70 C 0.4946(3) 0.21299(17) 0.44701(15) 0.0340(7) Uani 1 1 d . . . . .
C71 C 0.5775(2) 0.27318(15) 0.42060(13) 0.0258(6) Uani 1 1 d . . . . .
C76 C 0.4085(3) 0.2061(2) 0.40395(17) 0.0447(9) Uani 1 1 d . . . . .
C77 C 0.3264(3) 0.2696(2) 0.39051(19) 0.0602(12) Uani 1 1 d . . . . .
H77A H 0.2806 0.2677 0.4351 0.090 Uiso 1 1 calc R U . . .
H77B H 0.2710 0.2663 0.3627 0.090 Uiso 1 1 calc R U . . .
H77C H 0.3752 0.3155 0.3651 0.090 Uiso 1 1 calc R U . . .
C78 C 0.3285(4) 0.1350(3) 0.4420(2) 0.0758(15) Uani 1 1 d . . . . .
H78A H 0.3793 0.0935 0.4525 0.114 Uiso 1 1 calc R U . . .
H78B H 0.2766 0.1325 0.4121 0.114 Uiso 1 1 calc R U . . .
H78C H 0.2790 0.1337 0.4856 0.114 Uiso 1 1 calc R U . . .
C79 C 0.4771(4) 0.2068(2) 0.33367(19) 0.0586(11) Uani 1 1 d . . . . .
H79A H 0.5245 0.2529 0.3059 0.088 Uiso 1 1 calc R U . . .
H79B H 0.4197 0.2011 0.3080 0.088 Uiso 1 1 calc R U . . .
H79C H 0.5308 0.1667 0.3425 0.088 Uiso 1 1 calc R U . . .
C81 C -0.1579(11) 0.3828(7) 0.6385(6) 0.073(4) Uani 0.5 1 d D U P C -1
H81A H -0.1478 0.3421 0.6815 0.110 Uiso 0.5 1 calc R U P C -1
H81B H -0.1968 0.4214 0.6498 0.110 Uiso 0.5 1 calc R U P C -1
H81C H -0.2077 0.3662 0.6152 0.110 Uiso 0.5 1 calc R U P C -1
C82 C -0.0305(10) 0.4129(6) 0.5882(5) 0.088(3) Uani 0.5 1 d D U P C -1
H82A H 0.0199 0.4284 0.6124 0.105 Uiso 0.5 1 calc R U P C -1
H82B H 0.0090 0.3733 0.5779 0.105 Uiso 0.5 1 calc R U P C -1
C83 C -0.0371(9) 0.4709(5) 0.5258(4) 0.055(2) Uani 0.5 1 d D U P C -1
H83A H -0.0846 0.5084 0.5359 0.066 Uiso 0.5 1 calc R U P C -1
H83B H -0.0791 0.4541 0.4987 0.066 Uiso 0.5 1 calc R U P C -1
C84 C 0.0811(15) 0.5027(10) 0.4843(8) 0.182(9) Uani 0.5 1 d D U P C -1
H84A H 0.1059 0.5350 0.5039 0.218 Uiso 0.5 1 calc R U P C -1
H84B H 0.1355 0.4623 0.4946 0.218 Uiso 0.5 1 calc R U P C -1
C85 C 0.1079(14) 0.5406(7) 0.4145(7) 0.118(5) Uani 0.5 1 d D U P C -1
H85A H 0.0322 0.5384 0.3999 0.142 Uiso 0.5 1 calc R U P C -1
H85B H 0.1627 0.5102 0.3971 0.142 Uiso 0.5 1 calc R U P C -1
C86 C 0.157(3) 0.6130(13) 0.3726(12) 0.249(16) Uani 0.5 1 d D U P C -1
H86A H 0.1653 0.6235 0.3232 0.374 Uiso 0.5 1 calc R U P C -1
H86B H 0.1039 0.6469 0.3842 0.374 Uiso 0.5 1 calc R U P C -1
H86C H 0.2363 0.6183 0.3814 0.374 Uiso 0.5 1 calc R U P C -1
C91 C 1.0316(7) 0.0680(7) 0.3913(7) 0.108(5) Uani 0.5 1 d G U P D 1
H91 H 1.1116 0.0624 0.3712 0.129 Uiso 0.5 1 calc R U P D 1
C92 C 0.9363(10) 0.0514(6) 0.3684(5) 0.083(4) Uani 0.5 1 d G U P D 1
H92 H 0.9511 0.0343 0.3327 0.100 Uiso 0.5 1 calc R U P D 1
C93 C 0.8193(8) 0.0596(5) 0.3978(5) 0.071(3) Uani 0.5 1 d G U P D 1
C94 C 0.7976(7) 0.0845(5) 0.4501(4) 0.061(3) Uani 0.5 1 d G U P D 1
H94 H 0.7176 0.0901 0.4702 0.073 Uiso 0.5 1 calc R U P D 1
C95 C 0.8930(9) 0.1011(5) 0.4729(5) 0.075(3) Uani 0.5 1 d G U P D 1
H95 H 0.8781 0.1182 0.5087 0.090 Uiso 0.5 1 calc R U P D 1
C96 C 1.0100(8) 0.0929(6) 0.4435(7) 0.100(5) Uani 0.5 1 d G U P D 1
H96 H 1.0751 0.1043 0.4592 0.120 Uiso 0.5 1 calc R U P D 1
C97 C 0.7193(15) 0.0417(7) 0.3773(8) 0.149(7) Uani 0.5 1 d . U P D 1
H97A H 0.6453 0.0513 0.4039 0.224 Uiso 0.5 1 calc R U P D 1
H97B H 0.7253 0.0712 0.3274 0.224 Uiso 0.5 1 calc R U P D 1
H97C H 0.7182 -0.0098 0.3863 0.224 Uiso 0.5 1 calc R U P D 1
C91A C 0.9822(6) 0.0623(5) 0.3919(5) 0.066(3) Uani 0.5 1 d G U P E 2
C92A C 0.8880(9) 0.0474(6) 0.3672(5) 0.070(3) Uani 0.5 1 d G U P E 2
H92A H 0.9036 0.0298 0.3319 0.084 Uiso 0.5 1 calc R U P E 2
C93A C 0.7709(7) 0.0582(6) 0.3941(6) 0.111(6) Uani 0.5 1 d G U P E 2
H93A H 0.7065 0.0480 0.3771 0.134 Uiso 0.5 1 calc R U P E 2
C94A C 0.7481(7) 0.0839(6) 0.4457(6) 0.090(4) Uani 0.5 1 d G U P E 2
H94A H 0.6681 0.0914 0.4641 0.108 Uiso 0.5 1 calc R U P E 2
C95A C 0.8423(10) 0.0989(6) 0.4705(5) 0.104(5) Uani 0.5 1 d G U P E 2
H95A H 0.8267 0.1165 0.5058 0.125 Uiso 0.5 1 calc R U P E 2
C96A C 0.9594(8) 0.0880(5) 0.4436(5) 0.074(3) Uani 0.5 1 d G U P E 2
H96A H 1.0238 0.0982 0.4605 0.089 Uiso 0.5 1 calc R U P E 2
C97A C 1.1074(10) 0.0544(7) 0.3619(6) 0.103(4) Uani 0.5 1 d . U P E 2
H97D H 1.1612 0.0671 0.3857 0.155 Uiso 0.5 1 calc R U P E 2
H97E H 1.1173 0.0040 0.3680 0.155 Uiso 0.5 1 calc R U P E 2
H97F H 1.1270 0.0866 0.3121 0.155 Uiso 0.5 1 calc R U P E 2
C101 C 0.0725(6) 0.0174(4) -0.0094(4) 0.0508(19) Uani 0.5 1 d G . P F -1
C102 C 0.0184(7) -0.0406(3) 0.0519(3) 0.046(3) Uani 0.5 1 d G . P F -1
H102 H 0.0606 -0.0625 0.0882 0.055 Uiso 0.5 1 calc R U P F -1
C103 C -0.0975(7) -0.0665(3) 0.0600(3) 0.061(2) Uani 0.5 1 d G . P F -1
H103 H -0.1345 -0.1062 0.1019 0.073 Uiso 0.5 1 calc R U P F -1
C104 C -0.1593(5) -0.0344(4) 0.0068(4) 0.067(5) Uani 0.5 1 d G . P F -1
H104 H -0.2385 -0.0521 0.0123 0.081 Uiso 0.5 1 calc R U P F -1
C105 C -0.1052(7) 0.0236(4) -0.0545(3) 0.064(2) Uani 0.5 1 d G . P F -1
H105 H -0.1475 0.0456 -0.0909 0.077 Uiso 0.5 1 calc R U P F -1
C106 C 0.0107(8) 0.0495(3) -0.0626(3) 0.056(3) Uani 0.5 1 d G . P F -1
H106 H 0.0477 0.0892 -0.1045 0.067 Uiso 0.5 1 calc R U P F -1
C107 C 0.1957(16) 0.0444(9) -0.0168(7) 0.085(5) Uani 0.5 1 d . . P F -1
H10D H 0.1944 0.0940 -0.0200 0.127 Uiso 0.5 1 calc R U P F -1
H10E H 0.2472 0.0439 -0.0591 0.127 Uiso 0.5 1 calc R U P F -1
H10F H 0.2271 0.0130 0.0239 0.127 Uiso 0.5 1 calc R U P F -1

loop_
_atom_site_aniso_label
_atom_site_aniso_U_11
_atom_site_aniso_U_22
_atom_site_aniso_U_33
_atom_site_aniso_U_23
_atom_site_aniso_U_13
_atom_site_aniso_U_12
Yb1 0.02262(7) 0.01660(7) 0.01573(7) -0.00453(5) -0.00515(5) 0.00174(5)
O1 0.0389(12) 0.0256(10) 0.0207(9) -0.0136(8) 0.0028(8) -0.0061(8)
N1 0.0243(12) 0.0251(12) 0.0198(11) -0.0080(9) -0.0020(9) 0.0001(9)
C1 0.0391(17) 0.0207(13) 0.0236(14) -0.0108(11) -0.0051(12) -0.0005(12)
O2 0.0314(11) 0.0203(9) 0.0240(10) -0.0061(8) -0.0041(8) 0.0050(8)
N2 0.0222(11) 0.0176(10) 0.0186(11) -0.0066(8) -0.0023(8) 0.0015(9)
C2 0.0489(19) 0.0238(14) 0.0227(14) -0.0101(12) -0.0026(13) 0.0017(13)
Yb2 0.02270(7) 0.01582(7) 0.01572(7) -0.00566(5) -0.00074(5) -0.00022(5)
O3 0.0226(10) 0.0158(9) 0.0268(10) -0.0052(7) -0.0050(7) 0.0026(7)
N3 0.0207(11) 0.0274(12) 0.0151(10) -0.0059(9) -0.0047(8) 0.0025(9)
C3 0.064(2) 0.0327(17) 0.0250(15) -0.0163(13) -0.0109(15) 0.0001(15)
O4 0.0207(9) 0.0196(9) 0.0249(10) -0.0043(7) -0.0023(7) 0.0025(7)
N4 0.0288(13) 0.0314(13) 0.0224(12) -0.0108(10) -0.0048(10) -0.0022(10)
C4 0.059(2) 0.0293(16) 0.0354(17) -0.0161(13) -0.0156(15) -0.0027(15)
O5 0.0282(10) 0.0206(9) 0.0220(9) -0.0112(7) -0.0103(8) 0.0076(7)
C5 0.0416(18) 0.0269(15) 0.0301(16) -0.0092(12) -0.0082(13) -0.0058(13)
O6 0.0277(10) 0.0280(10) 0.0183(9) -0.0011(8) -0.0050(8) 0.0004(8)
C6 0.0371(16) 0.0229(14) 0.0218(14) -0.0096(11) -0.0056(12) 0.0006(12)
C7 0.063(2) 0.0289(16) 0.0226(15) -0.0123(12) 0.0066(14) -0.0049(15)
C8 0.096(3) 0.0283(17) 0.0283(18) -0.0065(14) 0.0118(18) -0.0048(19)
C9 0.056(2) 0.050(2) 0.0352(18) -0.0212(16) 0.0134(16) -0.0143(18)
C10 0.078(3) 0.047(2) 0.0255(17) -0.0171(15) 0.0072(17) -0.0058(19)
C11 0.062(10) 0.066(5) 0.070(6) -0.047(5) -0.016(6) -0.017(6)
C12 0.108(8) 0.232(12) 0.249(13) -0.192(11) -0.061(8) -0.016(7)
C13 0.136(7) 0.054(4) 0.056(4) -0.032(3) -0.042(4) -0.015(4)
C14 0.204(12) 0.053(5) 0.053(4) -0.028(4) -0.003(6) -0.063(6)
C11A 0.022(10) 0.037(8) 0.029(7) -0.008(6) -0.006(7) -0.015(7)
C12A 0.118(17) 0.059(10) 0.050(9) -0.008(8) -0.049(11) -0.038(11)
C13A 0.098(13) 0.036(8) 0.067(10) -0.034(7) -0.007(9) -0.012(8)
C14A 0.081(11) 0.029(7) 0.035(7) -0.006(5) -0.037(8) -0.010(7)
C15 0.0325(15) 0.0209(13) 0.0219(13) -0.0082(11) -0.0022(11) -0.0038(11)
C16 0.0321(16) 0.0401(18) 0.0365(17) -0.0174(14) -0.0140(13) 0.0028(13)
C17 0.0293(17) 0.0415(19) 0.048(2) -0.0159(15) -0.0118(14) 0.0044(14)
C18 0.0297(18) 0.067(2) 0.050(2) -0.0304(19) -0.0086(15) 0.0160(16)
C19 0.0257(15) 0.0353(16) 0.0262(14) -0.0153(12) 0.0010(11) -0.0048(12)
C20 0.0263(14) 0.0232(13) 0.0181(13) -0.0069(10) 0.0017(10) -0.0041(11)
C21 0.0365(17) 0.0301(15) 0.0235(14) -0.0114(12) 0.0075(12) -0.0067(13)
C22 0.0367(17) 0.0305(16) 0.0276(15) -0.0148(12) 0.0066(12) -0.0019(13)
C23 0.0312(15) 0.0214(13) 0.0254(14) -0.0096(11) 0.0004(11) 0.0049(11)
C24 0.0299(15) 0.0231(13) 0.0200(13) -0.0091(10) -0.0058(11) 0.0010(11)
C25 0.0284(14) 0.0183(13) 0.0264(14) -0.0078(11) -0.0100(11) 0.0005(11)
C26 0.0332(16) 0.0283(15) 0.0243(14) -0.0065(12) -0.0088(12) 0.0000(12)
C27 0.0347(16) 0.0241(14) 0.0324(16) -0.0036(12) -0.0161(13) -0.0031(12)
C28 0.0375(17) 0.0184(14) 0.0405(17) -0.0074(12) -0.0177(14) 0.0055(12)
C29 0.0298(15) 0.0231(14) 0.0373(16) -0.0130(12) -0.0101(12) 0.0040(12)
C30 0.0274(15) 0.0210(13) 0.0266(14) -0.0065(11) -0.0095(11) 0.0006(11)
C31 0.0426(19) 0.0266(15) 0.0349(17) 0.0016(13) -0.0162(14) -0.0024(13)
C32 0.049(2) 0.046(2) 0.049(2) 0.0062(17) -0.0121(17) -0.0108(17)
C33 0.062(2) 0.0377(19) 0.0315(17) 0.0010(14) -0.0190(16) -0.0014(17)
C34 0.072(3) 0.0298(18) 0.049(2) 0.0001(15) -0.0263(19) 0.0049(17)
C35 0.045(2) 0.0289(16) 0.0425(19) -0.0143(14) -0.0068(15) 0.0139(14)
C36 0.066(3) 0.041(2) 0.060(2) -0.0230(18) -0.013(2) 0.0250(18)
C37 0.075(3) 0.045(2) 0.047(2) -0.0285(17) -0.0160(19) 0.0221(19)
C38 0.046(2) 0.045(2) 0.062(2) -0.0193(18) 0.0057(18) 0.0105(17)
C39 0.0205(14) 0.0272(15) 0.0378(16) -0.0092(12) -0.0041(12) 0.0022(11)
C40 0.0320(19) 0.080(3) 0.055(2) -0.036(2) 0.0050(16) 0.0067(18)
C41 0.0284(16) 0.0342(17) 0.0475(19) -0.0167(14) -0.0149(14) 0.0068(13)
C42 0.0204(13) 0.0211(13) 0.0210(13) -0.0093(10) -0.0048(10) 0.0033(10)
C43 0.0249(14) 0.0209(13) 0.0244(14) -0.0089(11) -0.0051(11) 0.0029(11)
C44 0.0271(15) 0.0202(13) 0.0312(15) -0.0080(11) -0.0062(12) 0.0050(11)
C45 0.0228(14) 0.0219(13) 0.0304(15) -0.0120(11) -0.0021(11) -0.0003(11)
C46 0.0220(14) 0.0248(14) 0.0249(14) -0.0115(11) -0.0030(11) -0.0015(11)
C47 0.0196(13) 0.0211(13) 0.0213(13) -0.0077(10) -0.0046(10) 0.0007(10)
C48 0.0325(16) 0.0243(15) 0.0422(17) -0.0188(13) -0.0055(13) 0.0023(12)
C49 0.040(2) 0.054(2) 0.085(3) -0.051(2) -0.0088(19) 0.0148(17)
C50 0.053(2) 0.0359(18) 0.0437(19) -0.0256(15) -0.0093(16) 0.0027(15)
C51 0.064(2) 0.0248(16) 0.052(2) -0.0161(15) -0.0128(18) 0.0039(16)
C52 0.0229(14) 0.0249(14) 0.0271(14) -0.0108(11) -0.0115(11) 0.0042(11)
C53 0.0407(18) 0.0370(17) 0.0409(18) -0.0205(14) -0.0240(14) 0.0108(14)
C54 0.0239(15) 0.0304(16) 0.0428(18) -0.0146(13) -0.0088(13) 0.0045(12)
C55 0.0285(15) 0.0248(14) 0.0280(14) -0.0048(11) -0.0115(12) 0.0024(11)
C56 0.0315(15) 0.0199(13) 0.0255(14) -0.0055(11) -0.0104(12) 0.0054(11)
C57 0.0272(15) 0.0410(17) 0.0200(14) -0.0097(12) -0.0038(11) 0.0054(13)
C58 0.0297(17) 0.053(2) 0.0323(17) -0.0137(15) -0.0016(13) -0.0038(14)
C59 0.0290(18) 0.085(3) 0.0306(17) -0.0182(18) -0.0072(14) -0.0095(17)
C60 0.0245(15) 0.0445(18) 0.0235(14) -0.0103(13) -0.0110(12) 0.0057(13)
C61 0.0296(15) 0.0326(15) 0.0200(13) -0.0051(11) -0.0106(11) 0.0025(12)
C62 0.0359(17) 0.053(2) 0.0255(15) -0.0108(14) -0.0166(13) 0.0030(15)
C63 0.043(2) 0.062(2) 0.0356(18) -0.0199(16) -0.0191(15) -0.0065(17)
C64 0.046(2) 0.0426(19) 0.0400(18) -0.0141(15) -0.0190(15) -0.0084(15)
C65 0.0378(18) 0.051(2) 0.0259(15) -0.0227(14) -0.0094(13) 0.0034(14)
C66 0.0257(15) 0.0453(18) 0.0207(14) -0.0115(13) -0.0016(11) 0.0038(13)
C67 0.042(6) 0.029(9) 0.016(5) -0.011(6) -0.008(4) 0.002(7)
C68 0.037(5) 0.020(6) 0.018(5) -0.005(4) 0.000(3) -0.007(5)
C72 0.052(5) 0.028(6) 0.015(4) -0.001(4) -0.006(4) 0.004(5)
C73 0.061(6) 0.042(5) 0.036(4) 0.011(3) -0.020(4) 0.003(4)
C74 0.064(6) 0.036(4) 0.029(4) 0.006(3) -0.006(4) -0.005(4)
C75 0.115(13) 0.041(5) 0.022(5) -0.004(4) -0.003(6) 0.008(6)
C67A 0.027(4) 0.042(9) 0.024(4) -0.018(5) -0.006(3) 0.003(5)
C68A 0.039(4) 0.032(6) 0.017(4) -0.004(4) -0.007(3) 0.004(5)
C72A 0.047(4) 0.048(6) 0.020(5) 0.003(4) 0.001(3) 0.006(4)
C73A 0.063(5) 0.056(5) 0.022(3) 0.009(3) 0.007(3) 0.002(4)
C74A 0.089(9) 0.057(6) 0.041(5) 0.019(4) -0.003(4) 0.031(6)
C75A 0.082(7) 0.090(7) 0.026(4) 0.017(4) -0.023(4) -0.006(5)
C69 0.0318(18) 0.050(2) 0.0319(18) 0.0118(15) -0.0016(14) -0.0020(15)
C70 0.0290(16) 0.0350(17) 0.0248(15) -0.0013(12) -0.0019(12) 0.0007(13)
C71 0.0243(14) 0.0294(15) 0.0170(13) -0.0049(11) -0.0013(10) 0.0060(11)
C76 0.0374(19) 0.050(2) 0.0318(17) -0.0027(15) -0.0034(14) -0.0174(16)
C77 0.0322(19) 0.087(3) 0.045(2) -0.008(2) -0.0150(16) 0.0015(19)
C78 0.073(3) 0.082(3) 0.052(2) -0.009(2) -0.002(2) -0.048(3)
C79 0.059(3) 0.071(3) 0.043(2) -0.0228(19) -0.0015(18) -0.028(2)
C81 0.075(7) 0.095(8) 0.057(6) -0.030(5) -0.032(5) 0.002(6)
C82 0.119(7) 0.092(6) 0.097(6) -0.065(5) -0.062(6) 0.013(5)
C83 0.068(5) 0.071(5) 0.048(4) -0.039(4) -0.026(4) 0.004(4)
C84 0.233(14) 0.222(13) 0.180(12) -0.153(10) -0.076(9) -0.015(9)
C85 0.129(9) 0.104(8) 0.117(8) -0.051(7) -0.007(7) -0.014(7)
C86 0.28(2) 0.27(2) 0.26(2) -0.168(17) -0.072(17) 0.019(17)
C91 0.119(9) 0.070(7) 0.120(9) -0.029(6) -0.020(7) 0.023(7)
C92 0.083(8) 0.058(6) 0.090(7) -0.011(5) -0.022(6) 0.017(6)
C93 0.095(7) 0.030(4) 0.073(6) 0.008(4) -0.047(6) -0.021(5)
C94 0.071(6) 0.042(5) 0.059(5) 0.001(4) -0.038(5) -0.014(4)
C95 0.070(6) 0.047(5) 0.084(7) -0.002(4) -0.020(5) 0.002(5)
C96 0.105(8) 0.086(8) 0.105(8) -0.020(6) -0.053(7) -0.003(6)
C97 0.194(13) 0.068(7) 0.143(11) 0.034(7) -0.107(10) -0.055(8)
C91A 0.063(6) 0.051(5) 0.065(6) -0.005(4) -0.017(5) 0.006(4)
C92A 0.053(6) 0.050(5) 0.085(7) -0.006(4) -0.020(5) 0.017(5)
C93A 0.104(9) 0.070(8) 0.127(9) 0.007(6) -0.054(8) -0.016(7)
C94A 0.073(7) 0.056(6) 0.087(7) 0.016(5) -0.004(6) 0.016(6)
C95A 0.100(9) 0.069(7) 0.108(8) -0.004(6) -0.021(7) 0.002(7)
C96A 0.102(7) 0.043(5) 0.067(6) -0.022(4) 0.001(5) 0.003(5)
C97A 0.092(8) 0.103(9) 0.091(8) -0.032(7) 0.010(6) 0.028(7)
C101 0.065(6) 0.047(5) 0.057(5) -0.038(4) -0.008(4) -0.002(4)
C102 0.083(8) 0.026(4) 0.025(4) -0.008(3) -0.010(5) 0.005(5)
C103 0.086(7) 0.029(4) 0.049(5) -0.012(4) 0.011(5) 0.008(4)
C104 0.061(9) 0.058(7) 0.098(10) -0.051(7) -0.011(6) 0.011(7)
C105 0.091(7) 0.059(6) 0.063(6) -0.041(5) -0.030(5) 0.031(5)
C106 0.072(7) 0.039(6) 0.052(6) -0.019(5) -0.001(5) -0.006(5)
C107 0.093(10) 0.098(10) 0.088(10) -0.063(8) -0.014(7) -0.020(8)

loop_
_atom_type_symbol
_atom_type_description
_atom_type_scat_dispersion_real
_atom_type_scat_dispersion_imag
_atom_type_scat_source
C C 0.0181 0.0091 'International Tables Vol C Tables 4.2.6.8 and 6.1.1.4'
H H 0.0000 0.0000 'International Tables Vol C Tables 4.2.6.8 and 6.1.1.4'
N N 0.0311 0.0180 'International Tables Vol C Tables 4.2.6.8 and 6.1.1.4'
O O 0.0492 0.0322 'International Tables Vol C Tables 4.2.6.8 and 6.1.1.4'
Yb Yb -7.2108 4.4329 'International Tables Vol C Tables 4.2.6.8 and 6.1.1.4'

loop_
_geom_angle_atom_site_label_1
_geom_angle_atom_site_label_2
_geom_angle_atom_site_label_3
_geom_angle
O6 Yb1 O5 96.65(7)
O6 Yb1 O4 147.00(7)
O5 Yb1 O4 114.05(7)
O6 Yb1 O3 96.50(7)
O5 Yb1 O3 92.94(7)
O4 Yb1 O3 71.21(6)
O6 Yb1 N3 104.85(7)
O5 Yb1 N3 76.72(7)
O4 Yb1 N3 94.16(7)
O3 Yb1 N3 157.13(7)
O6 Yb1 N4 78.45(7)
O5 Yb1 N4 144.38(7)
O4 Yb1 N4 82.88(7)
O3 Yb1 N4 122.60(7)
N3 Yb1 N4 70.74(7)
O6 Yb1 C56 82.99(8)
O5 Yb1 C56 61.24(7)
O4 Yb1 C56 121.58(7)
O3 Yb1 C56 153.77(7)
N3 Yb1 C56 28.30(7)
N4 Yb1 C56 83.14(7)
O6 Yb1 C39 76.28(7)
O5 Yb1 C39 82.55(8)
O4 Yb1 C39 95.25(7)
O3 Yb1 C39 24.04(7)
N3 Yb1 C39 159.25(8)
N4 Yb1 C39 128.83(8)
C56 Yb1 C39 135.63(7)
O6 Yb1 Yb2 125.24(6)
O5 Yb1 Yb2 106.70(5)
O4 Yb1 Yb2 36.00(5)
O3 Yb1 Yb2 35.22(5)
N3 Yb1 Yb2 128.22(5)
N4 Yb1 Yb2 104.63(5)
C56 Yb1 Yb2 151.50(5)
C39 Yb1 Yb2 59.26(5)
C1 O1 Yb2 141.41(17)
C19 N1 C16 104.3(2)
C19 N1 C15 111.5(2)
C16 N1 C15 109.4(2)
C19 N1 Yb2 112.43(16)
C16 N1 Yb2 122.73(17)
C15 N1 Yb2 96.28(15)
O1 C1 C6 118.7(2)
O1 C1 C2 122.3(3)
C6 C1 C2 119.0(3)
C30 O2 Yb2 139.05(18)
C23 N2 C20 104.9(2)
C23 N2 C24 105.5(2)
C20 N2 C24 109.72(19)
C23 N2 Yb2 115.69(15)
C20 N2 Yb2 112.64(15)
C24 N2 Yb2 108.08(15)
C3 C2 C1 118.0(3)
C3 C2 C7 121.2(3)
C1 C2 C7 120.7(3)
O1 Yb2 O2 93.85(8)
O1 Yb2 O3 105.97(7)
O2 Yb2 O3 99.32(7)
O1 Yb2 O4 106.05(7)
O2 Yb2 O4 159.57(7)
O3 Yb2 O4 71.18(6)
O1 Yb2 N2 143.46(7)
O2 Yb2 N2 79.20(7)
O3 Yb2 N2 110.55(7)
O4 Yb2 N2 87.19(7)
O1 Yb2 N1 76.87(7)
O2 Yb2 N1 106.37(7)
O3 Yb2 N1 153.96(7)
O4 Yb2 N1 83.09(7)
N2 Yb2 N1 71.03(7)
O1 Yb2 C15 61.66(7)
O2 Yb2 C15 82.97(7)
O3 Yb2 C15 167.61(7)
O4 Yb2 C15 110.28(7)
N2 Yb2 C15 81.84(7)
N1 Yb2 C15 28.60(7)
O1 Yb2 Yb1 109.37(5)
O2 Yb2 Yb1 132.88(5)
O3 Yb2 Yb1 35.79(5)
O4 Yb2 Yb1 35.40(5)
N2 Yb2 Yb1 101.06(5)
N1 Yb2 Yb1 118.35(5)
C15 Yb2 Yb1 144.11(5)
C39 O3 Yb2 134.46(16)
C39 O3 Yb1 116.54(15)
Yb2 O3 Yb1 108.99(7)
C57 N3 C60 104.5(2)
C57 N3 C56 110.8(2)
C60 N3 C56 110.3(2)
C57 N3 Yb1 117.78(16)
C60 N3 Yb1 114.50(17)
C56 N3 Yb1 98.90(15)
C4 C3 C2 123.5(3)
C4 C3 H3 118.3
C2 C3 H3 118.3
Yb1 O4 Yb2 108.60(8)
Yb1 O4 H4 125.7
Yb2 O4 H4 125.7
C61 N4 C64 103.4(2)
C61 N4 C65 110.2(2)
C64 N4 C65 105.9(2)
C61 N4 Yb1 110.01(16)
C64 N4 Yb1 120.70(17)
C65 N4 Yb1 106.47(16)
C5 C4 C3 117.2(3)
C5 C4 C11A 126.0(11)
C3 C4 C11A 116.1(12)
C5 C4 C11 117.9(6)
C3 C4 C11 124.8(6)
C42 O5 Yb1 141.40(16)
C4 C5 C6 121.6(3)
C4 C5 H5 119.2
C6 C5 H5 119.2
C71 O6 Yb1 140.72(17)
C5 C6 C1 120.6(3)
C5 C6 C15 119.4(3)
C1 C6 C15 120.0(2)
C9 C7 C10 107.9(3)
C9 C7 C2 109.3(3)
C10 C7 C2 112.0(3)
C9 C7 C8 110.0(3)
C10 C7 C8 107.7(3)
C2 C7 C8 109.9(3)
C7 C8 H8A 109.5
C7 C8 H8B 109.5
H8A C8 H8B 109.5
C7 C8 H8C 109.5
H8A C8 H8C 109.5
H8B C8 H8C 109.5
C7 C9 H9A 109.5
C7 C9 H9B 109.5
H9A C9 H9B 109.5
C7 C9 H9C 109.5
H9A C9 H9C 109.5
H9B C9 H9C 109.5
C7 C10 H10A 109.5
C7 C10 H10B 109.5
H10A C10 H10B 109.5
C7 C10 H10C 109.5
H10A C10 H10C 109.5
H10B C10 H10C 109.5
C12 C11 C13 111.5(11)
C12 C11 C14 111.1(11)
C13 C11 C14 107.2(12)
C12 C11 C4 111.1(11)
C13 C11 C4 109.0(8)
C14 C11 C4 106.8(10)
C11 C12 H12A 109.5
C11 C12 H12B 109.5
H12A C12 H12B 109.5
C11 C12 H12C 109.5
H12A C12 H12C 109.5
H12B C12 H12C 109.5
C11 C13 H13A 109.5
C11 C13 H13B 109.5
H13A C13 H13B 109.5
C11 C13 H13C 109.5
H13A C13 H13C 109.5
H13B C13 H13C 109.5
C11 C14 H14A 109.5
C11 C14 H14B 109.5
H14A C14 H14B 109.5
C11 C14 H14C 109.5
H14A C14 H14C 109.5
H14B C14 H14C 109.5
C4 C11A C13A 118.5(19)
C4 C11A C14A 111(2)
C13A C11A C14A 109(2)
C4 C11A C12A 107(2)
C13A C11A C12A 109(2)
C14A C11A C12A 100.6(18)
C11A C12A H12D 109.5
C11A C12A H12E 109.5
H12D C12A H12E 109.5
C11A C12A H12F 109.5
H12D C12A H12F 109.5
H12E C12A H12F 109.5
C11A C13A H13D 109.5
C11A C13A H13E 109.5
H13D C13A H13E 109.5
C11A C13A H13F 109.5
H13D C13A H13F 109.5
H13E C13A H13F 109.5
C11A C14A H14D 109.5
C11A C14A H14E 109.5
H14D C14A H14E 109.5
C11A C14A H14F 109.5
H14D C14A H14F 109.5
H14E C14A H14F 109.5
N1 C15 C6 113.2(2)
N1 C15 Yb2 55.12(12)
C6 C15 Yb2 97.98(16)
N1 C15 H15A 108.9
C6 C15 H15A 108.9
Yb2 C15 H15A 64.8
N1 C15 H15B 108.9
C6 C15 H15B 108.9
Yb2 C15 H15B 152.9
H15A C15 H15B 107.7
N1 C16 C17 106.5(2)
N1 C16 H16A 110.4
C17 C16 H16A 110.4
N1 C16 H16B 110.4
C17 C16 H16B 110.4
H16A C16 H16B 108.6
C18 C17 C16 106.2(3)
C18 C17 H17A 110.5
C16 C17 H17A 110.5
C18 C17 H17B 110.5
C16 C17 H17B 110.5
H17A C17 H17B 108.7
C17 C18 C19 105.2(3)
C17 C18 H18A 110.7
C19 C18 H18A 110.7
C17 C18 H18B 110.7
C19 C18 H18B 110.7
H18A C18 H18B 108.8
N1 C19 C20 112.4(2)
N1 C19 C18 104.7(2)
C20 C19 C18 118.4(3)
N1 C19 H19 106.9
C20 C19 H19 106.9
C18 C19 H19 106.9
N2 C20 C19 113.6(2)
N2 C20 C21 104.6(2)
C19 C20 C21 112.6(2)
N2 C20 H20 108.6
C19 C20 H20 108.6
C21 C20 H20 108.6
C20 C21 C22 104.9(2)
C20 C21 H21A 110.8
C22 C21 H21A 110.8
C20 C21 H21B 110.8
C22 C21 H21B 110.8
H21A C21 H21B 108.8
C23 C22 C21 105.5(2)
C23 C22 H22A 110.6
C21 C22 H22A 110.6
C23 C22 H22B 110.6
C21 C22 H22B 110.6
H22A C22 H22B 108.8
N2 C23 C22 106.7(2)
N2 C23 H23A 110.4
C22 C23 H23A 110.4
N2 C23 H23B 110.4
C22 C23 H23B 110.4
H23A C23 H23B 108.6
C25 C24 N2 115.8(2)
C25 C24 H24A 108.3
N2 C24 H24A 108.3
C25 C24 H24B 108.3
N2 C24 H24B 108.3
H24A C24 H24B 107.4
C26 C25 C30 120.6(3)
C26 C25 C24 120.8(3)
C30 C25 C24 118.4(2)
C25 C26 C27 121.5(3)
C25 C26 H26 119.2
C27 C26 H26 119.2
C28 C27 C26 117.1(3)
C28 C27 C31 123.2(3)
C26 C27 C31 119.6(3)
C27 C28 C29 124.0(3)
C27 C28 H28 118.0
C29 C28 H28 118.0
C28 C29 C30 117.6(3)
C28 C29 C35 121.4(3)
C30 C29 C35 121.1(3)
O2 C30 C25 117.9(2)
O2 C30 C29 123.0(3)
C25 C30 C29 119.1(2)
C32 C31 C34 107.4(3)
C32 C31 C33 109.6(3)
C34 C31 C33 108.4(3)
C32 C31 C27 110.0(3)
C34 C31 C27 111.9(3)
C33 C31 C27 109.5(2)
C31 C32 H32A 109.5
C31 C32 H32B 109.5
H32A C32 H32B 109.5
C31 C32 H32C 109.5
H32A C32 H32C 109.5
H32B C32 H32C 109.5
C31 C33 H33A 109.5
C31 C33 H33B 109.5
H33A C33 H33B 109.5
C31 C33 H33C 109.5
H33A C33 H33C 109.5
H33B C33 H33C 109.5
C31 C34 H34A 109.5
C31 C34 H34B 109.5
H34A C34 H34B 109.5
C31 C34 H34C 109.5
H34A C34 H34C 109.5
H34B C34 H34C 109.5
C29 C35 C38 109.2(3)
C29 C35 C37 110.2(3)
C38 C35 C37 110.1(3)
C29 C35 C36 112.5(3)
C38 C35 C36 107.5(3)
C37 C35 C36 107.3(3)
C35 C36 H36A 109.5
C35 C36 H36B 109.5
H36A C36 H36B 109.5
C35 C36 H36C 109.5
H36A C36 H36C 109.5
H36B C36 H36C 109.5
C35 C37 H37A 109.5
C35 C37 H37B 109.5
H37A C37 H37B 109.5
C35 C37 H37C 109.5
H37A C37 H37C 109.5
H37B C37 H37C 109.5
C35 C38 H38A 109.5
C35 C38 H38B 109.5
H38A C38 H38B 109.5
C35 C38 H38C 109.5
H38A C38 H38C 109.5
H38B C38 H38C 109.5
O3 C39 C40 109.2(3)
O3 C39 C41 111.1(2)
C40 C39 C41 112.7(3)
O3 C39 Yb1 39.41(11)
C40 C39 Yb1 116.5(2)
C41 C39 Yb1 129.0(2)
O3 C39 H39 107.9
C40 C39 H39 107.9
C41 C39 H39 107.9
Yb1 C39 H39 68.9
C39 C40 H40A 109.5
C39 C40 H40B 109.5
H40A C40 H40B 109.5
C39 C40 H40C 109.5
H40A C40 H40C 109.5
H40B C40 H40C 109.5
C39 C41 H41A 109.5
C39 C41 H41B 109.5
H41A C41 H41B 109.5
C39 C41 H41C 109.5
H41A C41 H41C 109.5
H41B C41 H41C 109.5
O5 C42 C43 119.2(2)
O5 C42 C47 122.7(2)
C43 C42 C47 118.1(2)
C44 C43 C42 121.1(2)
C44 C43 C56 119.0(2)
C42 C43 C56 119.8(2)
C43 C44 C45 121.8(3)
C43 C44 H44 119.1
C45 C44 H44 119.1
C44 C45 C46 116.6(3)
C44 C45 C48 120.8(3)
C46 C45 C48 122.6(3)
C47 C46 C45 124.2(3)
C47 C46 H46 117.9
C45 C46 H46 117.9
C46 C47 C42 118.2(2)
C46 C47 C52 120.8(2)
C42 C47 C52 121.0(2)
C51 C48 C49 109.7(3)
C51 C48 C50 108.3(3)
C49 C48 C50 107.2(3)
C51 C48 C45 109.7(3)
C49 C48 C45 109.2(2)
C50 C48 C45 112.7(2)
C48 C49 H49A 109.5
C48 C49 H49B 109.5
H49A C49 H49B 109.5
C48 C49 H49C 109.5
H49A C49 H49C 109.5
H49B C49 H49C 109.5
C48 C50 H50A 109.5
C48 C50 H50B 109.5
H50A C50 H50B 109.5
C48 C50 H50C 109.5
H50A C50 H50C 109.5
H50B C50 H50C 109.5
C48 C51 H51A 109.5
C48 C51 H51B 109.5
H51A C51 H51B 109.5
C48 C51 H51C 109.5
H51A C51 H51C 109.5
H51B C51 H51C 109.5
C47 C52 C54 109.3(2)
C47 C52 C55 110.4(2)
C54 C52 C55 110.2(2)
C47 C52 C53 112.2(2)
C54 C52 C53 107.8(2)
C55 C52 C53 106.9(2)
C52 C53 H53A 109.5
C52 C53 H53B 109.5
H53A C53 H53B 109.5
C52 C53 H53C 109.5
H53A C53 H53C 109.5
H53B C53 H53C 109.5
C52 C54 H54A 109.5
C52 C54 H54B 109.5
H54A C54 H54B 109.5
C52 C54 H54C 109.5
H54A C54 H54C 109.5
H54B C54 H54C 109.5
C52 C55 H55A 109.5
C52 C55 H55B 109.5
H55A C55 H55B 109.5
C52 C55 H55C 109.5
H55A C55 H55C 109.5
H55B C55 H55C 109.5
N3 C56 C43 114.6(2)
N3 C56 Yb1 52.81(12)
C43 C56 Yb1 98.16(16)
N3 C56 H56A 108.6
C43 C56 H56A 108.6
Yb1 C56 H56A 67.5
N3 C56 H56B 108.6
C43 C56 H56B 108.6
Yb1 C56 H56B 152.7
H56A C56 H56B 107.6
N3 C57 C58 104.9(2)
N3 C57 H57A 110.8
C58 C57 H57A 110.8
N3 C57 H57B 110.8
C58 C57 H57B 110.8
H57A C57 H57B 108.8
C57 C58 C59 104.4(3)
C57 C58 H58A 110.9
C59 C58 H58A 110.9
C57 C58 H58B 110.9
C59 C58 H58B 110.9
H58A C58 H58B 108.9
C58 C59 C60 106.1(2)
C58 C59 H59A 110.5
C60 C59 H59A 110.5
C58 C59 H59B 110.5
C60 C59 H59B 110.5
H59A C59 H59B 108.7
N3 C60 C61 111.5(2)
N3 C60 C59 105.1(2)
C61 C60 C59 120.2(3)
N3 C60 H60 106.4
C61 C60 H60 106.4
C59 C60 H60 106.4
N4 C61 C60 113.9(2)
N4 C61 C62 105.7(2)
C60 C61 C62 111.8(2)
N4 C61 H61 108.4
C60 C61 H61 108.4
C62 C61 H61 108.4
C63 C62 C61 104.9(2)
C63 C62 H62A 110.8
C61 C62 H62A 110.8
C63 C62 H62B 110.8
C61 C62 H62B 110.8
H62A C62 H62B 108.8
C62 C63 C64 105.4(2)
C62 C63 H63A 110.7
C64 C63 H63A 110.7
C62 C63 H63B 110.7
C64 C63 H63B 110.7
H63A C63 H63B 108.8
N4 C64 C63 106.8(3)
N4 C64 H64A 110.4
C63 C64 H64A 110.4
N4 C64 H64B 110.4
C63 C64 H64B 110.4
H64A C64 H64B 108.6
C66 C65 N4 115.7(2)
C66 C65 H65A 108.3
N4 C65 H65A 108.3
C66 C65 H65B 108.3
N4 C65 H65B 108.3
H65A C65 H65B 107.4
C67A C66 C71 126.0(7)
C71 C66 C67 113.7(8)
C67A C66 C65 114.3(7)
C71 C66 C65 118.8(3)
C67 C66 C65 127.4(8)
C68 C67 C66 125.7(17)
C68 C67 H67 117.2
C66 C67 H67 117.2
C69 C68 C67 113.8(14)
C69 C68 C72 125.9(11)
C67 C68 C72 119.5(14)
C74 C72 C75 108.3(9)
C74 C72 C68 112.8(8)
C75 C72 C68 109.2(9)
C74 C72 C73 107.2(11)
C75 C72 C73 108.3(9)
C68 C72 C73 110.9(9)
C72 C73 H73A 109.5
C72 C73 H73B 109.5
H73A C73 H73B 109.5
C72 C73 H73C 109.5
H73A C73 H73C 109.5
H73B C73 H73C 109.5
C72 C74 H74A 109.5
C72 C74 H74B 109.5
H74A C74 H74B 109.5
C72 C74 H74C 109.5
H74A C74 H74C 109.5
H74B C74 H74C 109.5
C72 C75 H75A 109.5
C72 C75 H75B 109.5
H75A C75 H75B 109.5
C72 C75 H75C 109.5
H75A C75 H75C 109.5
H75B C75 H75C 109.5
C66 C67A C68A 117.6(12)
C66 C67A H67A 121.2
C68A C67A H67A 121.2
C67A C68A C69 119.2(11)
C67A C68A C72A 123.3(12)
C69 C68A C72A 117.5(9)
C74A C72A C73A 110.5(8)
C74A C72A C75A 109.9(8)
C73A C72A C75A 107.7(10)
C74A C72A C68A 109.3(9)
C73A C72A C68A 109.4(8)
C75A C72A C68A 109.9(8)
C72A C73A H73D 109.5
C72A C73A H73E 109.5
H73D C73A H73E 109.5
C72A C73A H73F 109.5
H73D C73A H73F 109.5
H73E C73A H73F 109.5
C72A C74A H74D 109.5
C72A C74A H74E 109.5
H74D C74A H74E 109.5
C72A C74A H74F 109.5
H74D C74A H74F 109.5
H74E C74A H74F 109.5
C72A C75A H75D 109.5
C72A C75A H75E 109.5
H75D C75A H75E 109.5
C72A C75A H75F 109.5
H75D C75A H75F 109.5
H75E C75A H75F 109.5
C68 C69 C70 127.7(7)
C70 C69 C68A 119.3(5)
C68 C69 H69 116.1
C70 C69 H69 116.1
C69 C70 C71 118.1(3)
C69 C70 C76 120.6(3)
C71 C70 C76 121.2(3)
O6 C71 C66 118.1(3)
O6 C71 C70 122.7(3)
C66 C71 C70 119.2(3)
C77 C76 C70 108.4(3)
C77 C76 C78 108.0(3)
C70 C76 C78 112.4(3)
C77 C76 C79 109.8(3)
C70 C76 C79 111.6(3)
C78 C76 C79 106.6(3)
C76 C77 H77A 109.5
C76 C77 H77B 109.5
H77A C77 H77B 109.5
C76 C77 H77C 109.5
H77A C77 H77C 109.5
H77B C77 H77C 109.5
C76 C78 H78A 109.5
C76 C78 H78B 109.5
H78A C78 H78B 109.5
C76 C78 H78C 109.5
H78A C78 H78C 109.5
H78B C78 H78C 109.5
C76 C79 H79A 109.5
C76 C79 H79B 109.5
H79A C79 H79B 109.5
C76 C79 H79C 109.5
H79A C79 H79C 109.5
H79B C79 H79C 109.5
C82 C81 H81A 109.5
C82 C81 H81B 109.5
H81A C81 H81B 109.5
C82 C81 H81C 109.5
H81A C81 H81C 109.5
H81B C81 H81C 109.5
C83 C82 C81 113.0(9)
C83 C82 H82A 109.0
C81 C82 H82A 109.0
C83 C82 H82B 109.0
C81 C82 H82B 109.0
H82A C82 H82B 107.8
C82 C83 C84 111.8(10)
C82 C83 H83A 109.3
C84 C83 H83A 109.3
C82 C83 H83B 109.3
C84 C83 H83B 109.3
H83A C83 H83B 107.9
C85 C84 C83 125.1(14)
C85 C84 H84A 106.0
C83 C84 H84A 106.0
C85 C84 H84B 106.0
C83 C84 H84B 106.0
H84A C84 H84B 106.3
C84 C85 C86 130.8(17)
C84 C85 H85A 104.6
C86 C85 H85A 104.6
C84 C85 H85B 104.6
C86 C85 H85B 104.6
H85A C85 H85B 105.7
C85 C86 H86A 109.5
C85 C86 H86B 109.5
H86A C86 H86B 109.5
C85 C86 H86C 109.5
H86A C86 H86C 109.5
H86B C86 H86C 109.5
C92 C91 C96 120.0
C92 C91 H91 120.0
C96 C91 H91 120.0
C93 C92 C91 120.0
C93 C92 H92 120.0
C91 C92 H92 120.0
C92 C93 C94 120.0
C92 C93 C97 121.9(10)
C94 C93 C97 118.1(10)
C95 C94 C93 120.0
C95 C94 H94 120.0
C93 C94 H94 120.0
C94 C95 C96 120.0
C94 C95 H95 120.0
C96 C95 H95 120.0
C95 C96 C91 120.0
C95 C96 H96 120.0
C91 C96 H96 120.0
C93 C97 H97A 109.5
C93 C97 H97B 109.5
H97A C97 H97B 109.5
C93 C97 H97C 109.5
H97A C97 H97C 109.5
H97B C97 H97C 109.5
C92A C91A C96A 120.0
C92A C91A C97A 120.9(8)
C96A C91A C97A 119.1(8)
C91A C92A C93A 120.0
C91A C92A H92A 120.0
C93A C92A H92A 120.0
C92A C93A C94A 120.0
C92A C93A H93A 120.0
C94A C93A H93A 120.0
C95A C94A C93A 120.0
C95A C94A H94A 120.0
C93A C94A H94A 120.0
C94A C95A C96A 120.0
C94A C95A H95A 120.0
C96A C95A H95A 120.0
C95A C96A C91A 120.0
C95A C96A H96A 120.0
C91A C96A H96A 120.0
C91A C97A H97D 109.5
C91A C97A H97E 109.5
H97D C97A H97E 109.5
C91A C97A H97F 109.5
H97D C97A H97F 109.5
H97E C97A H97F 109.5
C102 C101 C106 120.0
C102 C101 C107 119.1(9)
C106 C101 C107 120.9(9)
C101 C102 C103 120.0
C101 C102 H102 120.0
C103 C102 H102 120.0
C104 C103 C102 120.0
C104 C103 H103 120.0
C102 C103 H103 120.0
C105 C104 C103 120.0
C105 C104 H104 120.0
C103 C104 H104 120.0
C104 C105 C106 120.0
C104 C105 H105 120.0
C106 C105 H105 120.0
C105 C106 C101 120.0
C105 C106 H106 120.0
C101 C106 H106 120.0
C101 C107 H10D 109.5
C101 C107 H10E 109.5
H10D C107 H10E 109.5
C101 C107 H10F 109.5
H10D C107 H10F 109.5
H10E C107 H10F 109.5

loop_
_geom_bond_atom_site_label_1
_geom_bond_atom_site_label_2
_geom_bond_distance
Yb1 O6 2.1021(18)
Yb1 O5 2.1131(17)
Yb1 O4 2.2088(18)
Yb1 O3 2.2351(17)
Yb1 N3 2.531(2)
Yb1 N4 2.537(2)
Yb1 C56 3.140(3)
Yb1 C39 3.149(3)
Yb1 Yb2 3.6140(3)
O1 C1 1.334(3)
O1 Yb2 2.0890(18)
N1 C19 1.485(3)
N1 C16 1.496(3)
N1 C15 1.499(3)
N1 Yb2 2.570(2)
C1 C6 1.409(4)
C1 C2 1.409(4)
O2 C30 1.333(3)
O2 Yb2 2.1257(18)
N2 C23 1.493(3)
N2 C20 1.496(3)
N2 C24 1.515(3)
N2 Yb2 2.475(2)
C2 C3 1.405(4)
C2 C7 1.539(4)
Yb2 O3 2.2043(17)
Yb2 O4 2.2412(18)
Yb2 C15 3.113(3)
O3 C39 1.434(3)
N3 C57 1.479(3)
N3 C60 1.496(3)
N3 C56 1.506(3)
C3 C4 1.395(5)
C3 H3 0.9500
O4 H4 0.9500
N4 C61 1.490(4)
N4 C64 1.496(4)
N4 C65 1.517(4)
C4 C5 1.386(4)
C4 C11A 1.45(4)
C4 C11 1.585(15)
O5 C42 1.332(3)
C5 C6 1.393(4)
C5 H5 0.9500
O6 C71 1.336(3)
C6 C15 1.512(4)
C7 C9 1.529(5)
C7 C10 1.537(4)
C7 C8 1.543(5)
C8 H8A 0.9800
C8 H8B 0.9800
C8 H8C 0.9800
C9 H9A 0.9800
C9 H9B 0.9800
C9 H9C 0.9800
C10 H10A 0.9800
C10 H10B 0.9800
C10 H10C 0.9800
C11 C12 1.462(16)
C11 C13 1.536(17)
C11 C14 1.550(19)
C12 H12A 0.9800
C12 H12B 0.9800
C12 H12C 0.9800
C13 H13A 0.9800
C13 H13B 0.9800
C13 H13C 0.9800
C14 H14A 0.9800
C14 H14B 0.9800
C14 H14C 0.9800
C11A C13A 1.51(4)
C11A C14A 1.57(3)
C11A C12A 1.62(3)
C12A H12D 0.9800
C12A H12E 0.9800
C12A H12F 0.9800
C13A H13D 0.9800
C13A H13E 0.9800
C13A H13F 0.9800
C14A H14D 0.9800
C14A H14E 0.9800
C14A H14F 0.9800
C15 H15A 0.9900
C15 H15B 0.9900
C16 C17 1.521(4)
C16 H16A 0.9900
C16 H16B 0.9900
C17 C18 1.517(4)
C17 H17A 0.9900
C17 H17B 0.9900
C18 C19 1.539(4)
C18 H18A 0.9900
C18 H18B 0.9900
C19 C20 1.536(4)
C19 H19 1.0000
C20 C21 1.541(4)
C20 H20 1.0000
C21 C22 1.546(4)
C21 H21A 0.9900
C21 H21B 0.9900
C22 C23 1.540(4)
C22 H22A 0.9900
C22 H22B 0.9900
C23 H23A 0.9900
C23 H23B 0.9900
C24 C25 1.496(4)
C24 H24A 0.9900
C24 H24B 0.9900
C25 C26 1.388(4)
C25 C30 1.404(4)
C26 C27 1.389(4)
C26 H26 0.9500
C27 C28 1.384(4)
C27 C31 1.543(4)
C28 C29 1.397(4)
C28 H28 0.9500
C29 C30 1.416(4)
C29 C35 1.536(4)
C31 C32 1.512(5)
C31 C34 1.531(5)
C31 C33 1.532(4)
C32 H32A 0.9800
C32 H32B 0.9800
C32 H32C 0.9800
C33 H33A 0.9800
C33 H33B 0.9800
C33 H33C 0.9800
C34 H34A 0.9800
C34 H34B 0.9800
C34 H34C 0.9800
C35 C38 1.539(5)
C35 C37 1.541(5)
C35 C36 1.544(4)
C36 H36A 0.9800
C36 H36B 0.9800
C36 H36C 0.9800
C37 H37A 0.9800
C37 H37B 0.9800
C37 H37C 0.9800
C38 H38A 0.9800
C38 H38B 0.9800
C38 H38C 0.9800
C39 C40 1.507(4)
C39 C41 1.514(4)
C39 H39 1.0000
C40 H40A 0.9800
C40 H40B 0.9800
C40 H40C 0.9800
C41 H41A 0.9800
C41 H41B 0.9800
C41 H41C 0.9800
C42 C43 1.411(4)
C42 C47 1.428(3)
C43 C44 1.387(4)
C43 C56 1.511(4)
C44 C45 1.393(4)
C44 H44 0.9500
C45 C46 1.395(4)
C45 C48 1.536(4)
C46 C47 1.391(4)
C46 H46 0.9500
C47 C52 1.533(3)
C48 C51 1.525(4)
C48 C49 1.531(4)
C48 C50 1.534(4)
C49 H49A 0.9800
C49 H49B 0.9800
C49 H49C 0.9800
C50 H50A 0.9800
C50 H50B 0.9800
C50 H50C 0.9800
C51 H51A 0.9800
C51 H51B 0.9800
C51 H51C 0.9800
C52 C54 1.537(4)
C52 C55 1.541(4)
C52 C53 1.545(4)
C53 H53A 0.9800
C53 H53B 0.9800
C53 H53C 0.9800
C54 H54A 0.9800
C54 H54B 0.9800
C54 H54C 0.9800
C55 H55A 0.9800
C55 H55B 0.9800
C55 H55C 0.9800
C56 H56A 0.9900
C56 H56B 0.9900
C57 C58 1.494(4)
C57 H57A 0.9900
C57 H57B 0.9900
C58 C59 1.509(4)
C58 H58A 0.9900
C58 H58B 0.9900
C59 C60 1.546(4)
C59 H59A 0.9900
C59 H59B 0.9900
C60 C61 1.539(4)
C60 H60 1.0000
C61 C62 1.547(3)
C61 H61 1.0000
C62 C63 1.532(5)
C62 H62A 0.9900
C62 H62B 0.9900
C63 C64 1.545(4)
C63 H63A 0.9900
C63 H63B 0.9900
C64 H64A 0.9900
C64 H64B 0.9900
C65 C66 1.498(4)
C65 H65A 0.9900
C65 H65B 0.9900
C66 C67A 1.36(2)
C66 C71 1.404(4)
C66 C67 1.46(2)
C67 C68 1.39(2)
C67 H67 0.9500
C68 C69 1.251(15)
C68 C72 1.542(18)
C72 C74 1.522(13)
C72 C75 1.531(12)
C72 C73 1.556(14)
C73 H73A 0.9800
C73 H73B 0.9800
C73 H73C 0.9800
C74 H74A 0.9800
C74 H74B 0.9800
C74 H74C 0.9800
C75 H75A 0.9800
C75 H75B 0.9800
C75 H75C 0.9800
C67A C68A 1.364(19)
C67A H67A 0.9500
C68A C69 1.545(11)
C68A C72A 1.548(14)
C72A C74A 1.510(13)
C72A C73A 1.535(11)
C72A C75A 1.545(13)
C73A H73D 0.9800
C73A H73E 0.9800
C73A H73F 0.9800
C74A H74D 0.9800
C74A H74E 0.9800
C74A H74F 0.9800
C75A H75D 0.9800
C75A H75E 0.9800
C75A H75F 0.9800
C69 C70 1.392(4)
C69 H69 0.9500
C70 C71 1.409(4)
C70 C76 1.533(4)
C76 C77 1.533(5)
C76 C78 1.543(5)
C76 C79 1.548(5)
C77 H77A 0.9800
C77 H77B 0.9800
C77 H77C 0.9800
C78 H78A 0.9800
C78 H78B 0.9800
C78 H78C 0.9800
C79 H79A 0.9800
C79 H79B 0.9800
C79 H79C 0.9800
C81 C82 1.585(13)
C81 H81A 0.9800
C81 H81B 0.9800
C81 H81C 0.9800
C82 C83 1.389(11)
C82 H82A 0.9900
C82 H82B 0.9900
C83 C84 1.453(12)
C83 H83A 0.9900
C83 H83B 0.9900
C84 C85 1.346(13)
C84 H84A 0.9900
C84 H84B 0.9900
C85 C86 1.426(16)
C85 H85A 0.9900
C85 H85B 0.9900
C86 H86A 0.9800
C86 H86B 0.9800
C86 H86C 0.9800
C91 C92 1.3900
C91 C96 1.3900
C91 H91 0.9500
C92 C93 1.3900
C92 H92 0.9500
C93 C94 1.3900
C93 C97 1.415(13)
C94 C95 1.3900
C94 H94 0.9500
C95 C96 1.3900
C95 H95 0.9500
C96 H96 0.9500
C97 H97A 0.9800
C97 H97B 0.9800
C97 H97C 0.9800
C91A C92A 1.3900
C91A C96A 1.3900
C91A C97A 1.473(12)
C92A C93A 1.3900
C92A H92A 0.9500
C93A C94A 1.3900
C93A H93A 0.9500
C94A C95A 1.3900
C94A H94A 0.9500
C95A C96A 1.3900
C95A H95A 0.9500
C96A H96A 0.9500
C97A H97D 0.9800
C97A H97E 0.9800
C97A H97F 0.9800
C101 C102 1.3900
C101 C106 1.3900
C101 C107 1.479(16)
C102 C103 1.3900
C102 H102 0.9500
C103 C104 1.3900
C103 H103 0.9500
C104 C105 1.3900
C104 H104 0.9500
C105 C106 1.3900
C105 H105 0.9500
C106 H106 0.9500
C107 H10D 0.9800
C107 H10E 0.9800
C107 H10F 0.9800

loop_
_geom_torsion_atom_site_label_1
_geom_torsion_atom_site_label_2
_geom_torsion_atom_site_label_3
_geom_torsion_atom_site_label_4
_geom_torsion
Yb2 O1 C1 C6 5.8(5)
Yb2 O1 C1 C2 -173.5(2)
O1 C1 C2 C3 177.3(3)
C6 C1 C2 C3 -1.9(5)
O1 C1 C2 C7 -4.2(5)
C6 C1 C2 C7 176.6(3)
C1 C2 C3 C4 0.2(5)
C7 C2 C3 C4 -178.3(3)
C2 C3 C4 C5 1.2(5)
C2 C3 C4 C11A 172.0(13)
C2 C3 C4 C11 -174.7(7)
C3 C4 C5 C6 -0.8(5)
C11A C4 C5 C6 -170.5(15)
C11 C4 C5 C6 175.4(7)
C4 C5 C6 C1 -1.0(5)
C4 C5 C6 C15 -179.0(3)
O1 C1 C6 C5 -176.9(3)
C2 C1 C6 C5 2.4(5)
O1 C1 C6 C15 1.1(4)
C2 C1 C6 C15 -179.6(3)
C3 C2 C7 C9 115.2(3)
C1 C2 C7 C9 -63.2(4)
C3 C2 C7 C10 -4.3(5)
C1 C2 C7 C10 177.3(3)
C3 C2 C7 C8 -124.0(3)
C1 C2 C7 C8 57.6(4)
C5 C4 C11 C12 -64.1(13)
C3 C4 C11 C12 111.8(10)
C5 C4 C11 C13 172.7(7)
C3 C4 C11 C13 -11.4(14)
C5 C4 C11 C14 57.2(11)
C3 C4 C11 C14 -126.9(8)
C5 C4 C11A C13A 113.3(18)
C3 C4 C11A C13A -57(2)
C5 C4 C11A C14A -14(3)
C3 C4 C11A C14A 175.8(12)
C5 C4 C11A C12A -123.3(15)
C3 C4 C11A C12A 67(2)
C19 N1 C15 C6 -159.5(2)
C16 N1 C15 C6 -44.6(3)
Yb2 N1 C15 C6 83.4(2)
C19 N1 C15 Yb2 117.1(2)
C16 N1 C15 Yb2 -128.0(2)
C5 C6 C15 N1 119.1(3)
C1 C6 C15 N1 -59.0(4)
C5 C6 C15 Yb2 174.4(2)
C1 C6 C15 Yb2 -3.6(3)
C19 N1 C16 C17 -31.9(3)
C15 N1 C16 C17 -151.3(2)
Yb2 N1 C16 C17 97.3(2)
N1 C16 C17 C18 14.2(3)
C16 C17 C18 C19 8.2(4)
C16 N1 C19 C20 166.6(2)
C15 N1 C19 C20 -75.4(3)
Yb2 N1 C19 C20 31.5(3)
C16 N1 C19 C18 36.8(3)
C15 N1 C19 C18 154.7(2)
Yb2 N1 C19 C18 -98.4(2)
C17 C18 C19 N1 -27.9(3)
C17 C18 C19 C20 -154.0(3)
C23 N2 C20 C19 -85.7(3)
C24 N2 C20 C19 161.4(2)
Yb2 N2 C20 C19 40.9(3)
C23 N2 C20 C21 37.5(3)
C24 N2 C20 C21 -75.4(3)
Yb2 N2 C20 C21 164.11(17)
N1 C19 C20 N2 -49.1(3)
C18 C19 C20 N2 73.2(3)
N1 C19 C20 C21 -167.8(2)
C18 C19 C20 C21 -45.5(3)
N2 C20 C21 C22 -29.2(3)
C19 C20 C21 C22 94.6(3)
C20 C21 C22 C23 10.1(3)
C20 N2 C23 C22 -31.2(3)
C24 N2 C23 C22 84.7(3)
Yb2 N2 C23 C22 -155.93(18)
C21 C22 C23 N2 12.6(3)
C23 N2 C24 C25 -166.3(2)
C20 N2 C24 C25 -53.8(3)
Yb2 N2 C24 C25 69.4(2)
N2 C24 C25 C26 119.3(3)
N2 C24 C25 C30 -65.0(3)
C30 C25 C26 C27 -1.6(4)
C24 C25 C26 C27 174.0(3)
C25 C26 C27 C28 -1.0(4)
C25 C26 C27 C31 -179.0(3)
C26 C27 C28 C29 1.6(4)
C31 C27 C28 C29 179.5(3)
C27 C28 C29 C30 0.4(4)
C27 C28 C29 C35 -178.1(3)
Yb2 O2 C30 C25 39.0(4)
Yb2 O2 C30 C29 -141.8(2)
C26 C25 C30 O2 -177.1(2)
C24 C25 C30 O2 7.2(4)
C26 C25 C30 C29 3.6(4)
C24 C25 C30 C29 -172.1(2)
C28 C29 C30 O2 177.8(3)
C35 C29 C30 O2 -3.7(4)
C28 C29 C30 C25 -3.0(4)
C35 C29 C30 C25 175.5(3)
C28 C27 C31 C32 123.6(3)
C26 C27 C31 C32 -58.5(4)
C28 C27 C31 C34 4.3(4)
C26 C27 C31 C34 -177.8(3)
C28 C27 C31 C33 -115.9(3)
C26 C27 C31 C33 62.0(4)
C28 C29 C35 C38 118.4(3)
C30 C29 C35 C38 -60.0(4)
C28 C29 C35 C37 -120.5(3)
C30 C29 C35 C37 61.1(4)
C28 C29 C35 C36 -0.8(4)
C30 C29 C35 C36 -179.3(3)
Yb2 O3 C39 C40 -71.9(3)
Yb1 O3 C39 C40 108.7(2)
Yb2 O3 C39 C41 53.1(3)
Yb1 O3 C39 C41 -126.3(2)
Yb2 O3 C39 Yb1 179.4(3)
Yb1 O5 C42 C43 0.5(4)
Yb1 O5 C42 C47 -179.98(18)
O5 C42 C43 C44 -178.1(2)
C47 C42 C43 C44 2.4(4)
O5 C42 C43 C56 3.9(4)
C47 C42 C43 C56 -175.7(2)
C42 C43 C44 C45 -0.9(4)
C56 C43 C44 C45 177.1(3)
C43 C44 C45 C46 -1.1(4)
C43 C44 C45 C48 178.7(3)
C44 C45 C46 C47 1.7(4)
C48 C45 C46 C47 -178.1(3)
C45 C46 C47 C42 -0.2(4)
C45 C46 C47 C52 -178.2(2)
O5 C42 C47 C46 178.7(2)
C43 C42 C47 C46 -1.8(4)
O5 C42 C47 C52 -3.4(4)
C43 C42 C47 C52 176.2(2)
C44 C45 C48 C51 62.3(4)
C46 C45 C48 C51 -117.9(3)
C44 C45 C48 C49 -57.9(4)
C46 C45 C48 C49 121.8(3)
C44 C45 C48 C50 -177.0(3)
C46 C45 C48 C50 2.8(4)
C46 C47 C52 C54 113.6(3)
C42 C47 C52 C54 -64.3(3)
C46 C47 C52 C55 -125.1(3)
C42 C47 C52 C55 57.0(3)
C46 C47 C52 C53 -6.0(4)
C42 C47 C52 C53 176.1(2)
C57 N3 C56 C43 -43.1(3)
C60 N3 C56 C43 -158.4(2)
Yb1 N3 C56 C43 81.3(2)
C57 N3 C56 Yb1 -124.4(2)
C60 N3 C56 Yb1 120.4(2)
C44 C43 C56 N3 125.0(3)
C42 C43 C56 N3 -56.9(3)
C44 C43 C56 Yb1 177.7(2)
C42 C43 C56 Yb1 -4.2(3)
C60 N3 C57 C58 -39.2(3)
C56 N3 C57 C58 -158.0(2)
Yb1 N3 C57 C58 89.2(2)
N3 C57 C58 C59 35.2(3)
C57 C58 C59 C60 -17.7(4)
C57 N3 C60 C61 159.1(2)
C56 N3 C60 C61 -81.7(3)
Yb1 N3 C60 C61 28.8(3)
C57 N3 C60 C59 27.3(3)
C56 N3 C60 C59 146.4(3)
Yb1 N3 C60 C59 -103.1(2)
C58 C59 C60 N3 -5.7(4)
C58 C59 C60 C61 -132.4(3)
C64 N4 C61 C60 -85.5(3)
C65 N4 C61 C60 161.7(2)
Yb1 N4 C61 C60 44.7(3)
C64 N4 C61 C62 37.6(3)
C65 N4 C61 C62 -75.2(3)
Yb1 N4 C61 C62 167.75(17)
N3 C60 C61 N4 -50.2(3)
C59 C60 C61 N4 73.5(3)
N3 C60 C61 C62 -169.9(2)
C59 C60 C61 C62 -46.2(4)
N4 C61 C62 C63 -26.9(3)
C60 C61 C62 C63 97.5(3)
C61 C62 C63 C64 5.8(4)
C61 N4 C64 C63 -33.9(3)
C65 N4 C64 C63 81.9(3)
Yb1 N4 C64 C63 -157.3(2)
C62 C63 C64 N4 17.1(4)
C61 N4 C65 C66 -48.7(3)
C64 N4 C65 C66 -159.9(3)
Yb1 N4 C65 C66 70.5(3)
N4 C65 C66 C67A 126.8(8)
N4 C65 C66 C71 -63.3(4)
N4 C65 C66 C67 113.0(11)
C71 C66 C67 C68 -5(2)
C65 C66 C67 C68 178.2(12)
C66 C67 C68 C69 -5(2)
C66 C67 C68 C72 -175.8(14)
C69 C68 C72 C74 15.2(18)
C67 C68 C72 C74 -175.7(14)
C69 C68 C72 C75 -105.3(12)
C67 C68 C72 C75 63.8(17)
C69 C68 C72 C73 135.4(12)
C67 C68 C72 C73 -55.5(16)
C71 C66 C67A C68A 6.0(16)
C65 C66 C67A C68A 175.1(9)
C66 C67A C68A C69 1.4(17)
C66 C67A C68A C72A 178.6(10)
C67A C68A C72A C74A -123.5(12)
C69 C68A C72A C74A 53.7(11)
C67A C68A C72A C73A 115.3(13)
C69 C68A C72A C73A -67.4(12)
C67A C68A C72A C75A -2.8(16)
C69 C68A C72A C75A 174.5(9)
C67 C68 C69 C70 15.0(16)
C72 C68 C69 C70 -175.3(9)
C67A C68A C69 C70 -8.0(13)
C72A C68A C69 C70 174.7(7)
C68 C69 C70 C71 -12.8(9)
C68A C69 C70 C71 7.2(7)
C68 C69 C70 C76 170.1(8)
C68A C69 C70 C76 -169.9(6)
Yb1 O6 C71 C66 39.1(4)
Yb1 O6 C71 C70 -140.9(3)
C67A C66 C71 O6 173.2(8)
C67 C66 C71 O6 -172.2(10)
C65 C66 C71 O6 4.6(4)
C67A C66 C71 C70 -6.8(9)
C67 C66 C71 C70 7.8(10)
C65 C66 C71 C70 -175.5(3)
C69 C70 C71 O6 179.5(3)
C76 C70 C71 O6 -3.4(5)
C69 C70 C71 C66 -0.5(5)
C76 C70 C71 C66 176.6(3)
C69 C70 C76 C77 114.5(4)
C71 C70 C76 C77 -62.5(4)
C69 C70 C76 C78 -4.8(5)
C71 C70 C76 C78 178.2(3)
C69 C70 C76 C79 -124.5(4)
C71 C70 C76 C79 58.5(4)
C81 C82 C83 C84 173.4(10)
C82 C83 C84 C85 155.6(18)
C83 C84 C85 C86 121(3)
C96 C91 C92 C93 0.0
C91 C92 C93 C94 0.0
C91 C92 C93 C97 -178.5(10)
C92 C93 C94 C95 0.0
C97 C93 C94 C95 178.6(9)
C93 C94 C95 C96 0.0
C94 C95 C96 C91 0.0
C92 C91 C96 C95 0.0
C96A C91A C92A C93A 0.0
C97A C91A C92A C93A -177.2(9)
C91A C92A C93A C94A 0.0
C92A C93A C94A C95A 0.0
C93A C94A C95A C96A 0.0
C94A C95A C96A C91A 0.0
C92A C91A C96A C95A 0.0
C97A C91A C96A C95A 177.3(9)
C106 C101 C102 C103 0.0
C107 C101 C102 C103 179.7(10)
C101 C102 C103 C104 0.0
C102 C103 C104 C105 0.0
C103 C104 C105 C106 0.0
C104 C105 C106 C101 0.0
C102 C101 C106 C105 0.0
C107 C101 C106 C105 -179.7(11)
